data_7250889
loop_
_publ_author_name
'Pavlov, Kirill G.'
'Grudova, Mariya R.'
'Kubasov, Alexey S.'
'Khrustalev, Victor N.'
'Kritchenkov, Ilia S.'
'Gomila, Rosa M.'
'Frontera, Antonio'
'Tskhovrebov, Alexander G.'

_publ_section_title
;
 Thiophenyl and benzothiophenyl gold isocyanide complexes: synthesis,
 structures, and aurophilic and gold-involving chalcogen bonding
 interactions
;
_journal_issue 43
_journal_name_full CrystEngComm
_journal_page_first 7021
_journal_page_last 7031
_journal_paper_doi 10.1039/D5CE00724K
_journal_volume 27
_journal_year 2025
_chemical_formula_moiety '0.111(C117 H108 Au9 N9 S9)'
_chemical_formula_sum 'C13 H12 Au N S'
_chemical_formula_weight 411.26
_space_group_crystal_system triclinic
_space_group_IT_number 2
_space_group_name_Hall '-P 1'
_space_group_name_H-M_alt 'P -1'
_atom_sites_solution_hydrogens geom
_audit_creation_date 2025-04-11
_audit_creation_method
;
Olex2 1.5
(compiled 2025.03.04 svn.red2d20d0 for OlexSys, GUI svn.r7188)
;
_audit_update_record
;
2025-04-22 deposited with the CCDC.	2025-09-22 downloaded from the CCDC.
;
_cell_angle_alpha 113.9380(10)
_cell_angle_beta 100.457(2)
_cell_angle_gamma 90.668(2)
_cell_formula_units_Z 18
_cell_length_a 11.6478(5)
_cell_length_b 21.7736(8)
_cell_length_c 25.2892(10)
_cell_measurement_reflns_used 9599
_cell_measurement_temperature 100.0
_cell_measurement_theta_max 29.64
_cell_measurement_theta_min 2.20
_cell_volume 5738.7(4)
_computing_cell_refinement 'SAINT V8.40A (Bruker, 2019)'
_computing_data_reduction 'SAINT V8.40A (Bruker, 2019)'
_computing_molecular_graphics 'Olex2 1.5 (Dolomanov et al., 2009)'
_computing_publication_material 'Olex2 1.5 (Dolomanov et al., 2009)'
_computing_structure_refinement 'SHELXL 2018/3 (Sheldrick, 2015)'
_computing_structure_solution 'SHELXT 2014/5 (Sheldrick, 2014)'
_diffrn_ambient_temperature 100.0
_diffrn_measured_fraction_theta_full 0.994
_diffrn_measured_fraction_theta_max 0.994
_diffrn_measurement_device_type 'Bruker APEX-II CCD'
_diffrn_measurement_method '\f and \w scans'
_diffrn_radiation_type MoK\a
_diffrn_radiation_wavelength 0.71073
_diffrn_reflns_av_R_equivalents 0.0531
_diffrn_reflns_av_unetI/netI 0.0792
_diffrn_reflns_Laue_measured_fraction_full 0.994
_diffrn_reflns_Laue_measured_fraction_max 0.994
_diffrn_reflns_limit_h_max 13
_diffrn_reflns_limit_h_min -13
_diffrn_reflns_limit_k_max 25
_diffrn_reflns_limit_k_min -23
_diffrn_reflns_limit_l_max 30
_diffrn_reflns_limit_l_min -30
_diffrn_reflns_number 42954
_diffrn_reflns_point_group_measured_fraction_full 0.994
_diffrn_reflns_point_group_measured_fraction_max 0.994
_diffrn_reflns_theta_full 25.000
_diffrn_reflns_theta_max 25.000
_diffrn_reflns_theta_min 1.623
_diffrn_source_current 1.4
_diffrn_source_power 0.07
_diffrn_source_voltage 50.0
_diffrn_standards_number 0
_exptl_absorpt_coefficient_mu 11.671
_exptl_absorpt_correction_T_max 0.7459
_exptl_absorpt_correction_T_min 0.2541
_exptl_absorpt_correction_type multi-scan
_exptl_absorpt_process_details
;
SADABS-2016/2 (Bruker,2016/2) was used for absorption correction.
wR2(int) was 0.1503 before and 0.0653 after correction.
The Ratio of minimum to maximum transmission is 0.3407.
The \l/2 correction factor is Not present.
;
_exptl_crystal_colour green
_exptl_crystal_colour_primary green
_exptl_crystal_density_diffrn 2.142
_exptl_crystal_description block
_exptl_crystal_F_000 3456
_exptl_crystal_size_max 0.4
_exptl_crystal_size_mid 0.2
_exptl_crystal_size_min 0.1
_refine_diff_density_max 3.865
_refine_diff_density_min -2.642
_refine_diff_density_rms 0.269
_refine_ls_extinction_coef 0.00022(2)
_refine_ls_extinction_expression Fc^*^=kFc[1+0.001xFc^2^\l^3^/sin(2\q)]^-1/4^
_refine_ls_extinction_method 'SHELXL-2018/3 (Sheldrick 2018)'
_refine_ls_goodness_of_fit_ref 1.044
_refine_ls_hydrogen_treatment constr
_refine_ls_matrix_type full
_refine_ls_number_parameters 1142
_refine_ls_number_reflns 20097
_refine_ls_number_restraints 50
_refine_ls_restrained_S_all 1.049
_refine_ls_R_factor_all 0.0627
_refine_ls_R_factor_gt 0.0529
_refine_ls_shift/su_max 0.001
_refine_ls_shift/su_mean 0.000
_refine_ls_structure_factor_coef Fsqd
_refine_ls_weighting_details 'w=1/[\s^2^(Fo^2^)+(0.0306P)^2^+101.1594P] where P=(Fo^2^+2Fc^2^)/3'
_refine_ls_weighting_scheme calc
_refine_ls_wR_factor_gt 0.1239
_refine_ls_wR_factor_ref 0.1291
_reflns_Friedel_coverage 0.000
_reflns_number_gt 17227
_reflns_number_total 20097
_reflns_threshold_expression 'I > 2\s(I)'
_cod_data_source_file d5ce00724k2.cif
_cod_data_source_block mg6_4_a
_cod_depositor_comments 'Adding full bibliography for 7250880--7250889.cif.'
_cod_database_code 7250889
_shelx_shelxl_version_number 2018/3
_shelx_space_group_comment
;
The symmetry employed for this shelxl refinement is uniquely defined
by the following loop, which should always be used as a source of
symmetry information in preference to the above space-group names.
They are only intended as comments.
;
_shelx_estimated_absorpt_t_max 0.388
_shelx_estimated_absorpt_t_min 0.089
_olex2_refinement_description
;
1. Restrained distances
 C15-C105
 1.455 with sigma of 0.02
 S9-C15
 1.712 with sigma of 0.02
 C107-S9
 1.712 with sigma of 0.02
 C105-C106
 1.471 with sigma of 0.02
 C106-C107
 1.455 with sigma of 0.02
 S7A-C79
 1.712 with sigma of 0.02
 C79-S7B
 1.712 with sigma of 0.02
 C80B-C79
 1.455 with sigma of 0.02
 S7B-C79
 1.712 with sigma of 0.02
 S7A-C82
 1.712 with sigma of 0.02
 C80A-C79
 1.455 with sigma of 0.02
 C79-S7A
 1.712 with sigma of 0.02
 C82-C81
 1.455 with sigma of 0.02
 C81-S7B
 1.712 with sigma of 0.02
 C66-C67B
 1.455 with sigma of 0.02
 S6B-C66
 1.712 with sigma of 0.02
 C67A-C68
 1.455 with sigma of 0.02
 S6A-C69
 1.712 with sigma of 0.02
 C69-C68
 1.471 with sigma of 0.02
 C66-S6A
 1.712 with sigma of 0.02
 S6B-C68
 1.712 with sigma of 0.02
 C16-C17
 1.455 with sigma of 0.02
 C17-S2A
 1.712 with sigma of 0.02
 C14-S2A
 1.712 with sigma of 0.02
 C15A-C14
 1.455 with sigma of 0.02
 C15A-C16
 1.455 with sigma of 0.02
 S2B-C14
 1.712 with sigma of 0.02
 S2B-C16
 1.712 with sigma of 0.02
 C15B-C14
 1.455 with sigma of 0.02
 C17-C15B
 1.471 with sigma of 0.02
 C29-C30
 1.455 with sigma of 0.02
 S3A-C30
 1.712 with sigma of 0.02
 S3A-C27
 1.712 with sigma of 0.02
 C29-S3B
 1.712 with sigma of 0.02
 C28A-C29
 1.471 with sigma of 0.02
 S3B-C27
 1.712 with sigma of 0.02
 C28A-C27
 1.455 with sigma of 0.02
 C28B-C27
 1.455 with sigma of 0.02
 C28B-C30
 1.471 with sigma of 0.02
2. Restrained planarity
 S6B, C66, C67B, C68, C69
 with sigma of 0.1
 S6A, C66, C67A, C68, C69
 with sigma of 0.1
 S2A, C14, C15A, C16, C17
 with sigma of 0.1
 S2B, C14, C15B, C16, C17
 with sigma of 0.1
 S3B, C27, C28B, C29, C30
 with sigma of 0.1
 C15, C105, C106, C107
 with sigma of 0.1
3. Uiso/Uaniso restraints and constraints
Uanis(C80A) = Uanis(C80B)
Uanis(C80A) = Uanis(C81)
Uanis(S7A) = Uanis(S7B)
Uanis(C67B) = Uanis(C67A)
Uanis(S6A) = Uanis(S6B)
Uanis(S2B) = Uanis(S2A)
Uanis(C15A) = Uanis(C15B)
Uanis(C28B) = Uanis(C28A)
Uanis(S3B) = Uanis(S3A)
Uanis(C28A) = Uanis(C29)
Uanis(C67A) = Uanis(C68)
Uanis(C15A) = Uanis(C16)
Uanis(C15A) = Uanis(C14)
Uanis(C72) = Uanis(C60)
Uanis(C74) = Uanis(C61)
Uanis(C57) = Uanis(C70)
Uanis(C77) = Uanis(C64)
Uanis(N5) = Uanis(N6)
Uanis(C73) = Uanis(C60)
Uanis(C71) = Uanis(C58)
Uanis(C65) = Uanis(C78)
Uanis(C63) = Uanis(C76)
Uanis(C75) = Uanis(C62)
Uanis(C105) = Uanis(C15)
Uanis(C106) = Uanis(C42)
Uanis(C13) = Uanis(C12)
Uanis(C85) = Uanis(C86)
Uanis(C110) = Uanis(C114)
Uanis(C89) = Uanis(C88)
Uanis(C53) = Uanis(C54)
Uanis(N2) = Uanis(N1)
Uanis(C30) = Uanis(C29)
Uanis(C27) = Uanis(C1)
Uanis(C4) = Uanis(C2)
Uanis(C2) = Uanis(C1)
Uanis(C3) = Uanis(C4)
Uanis(C108) = Uanis(C44)
Uanis(C19) = Uanis(C32)
Uanis(C16) = Uanis(C17)
4. Others
 Fixed Sof: S2A(0.75) S2B(0.25) S3A(0.75) S3B(0.25) S6A(0.5) S6B(0.5) S7A(0.5)
 S7B(0.5) C15A(0.75) H15A(0.75) C15B(0.25) H15B(0.25) H16(0.75) H16A(0.25)
 H17(0.75) H17A(0.25) C28A(0.75) H28A(0.75) C28B(0.25) H28B(0.25) H29A(0.25)
 H29(0.75) H30(0.75) H30A(0.25) C67A(0.5) H67A(0.5) C67B(0.5) H67B(0.5)
 H68A(0.5) H68(0.5) H69(0.5) H69A(0.5) C80A(0.5) H80A(0.5) C80B(0.5) H80B(0.5)
 H81A(0.5) H81(0.5) H82(0.5) H82A(0.5)
5.a Aromatic/amide H refined with riding coordinates:
 C2(H2), C3(H3), C4(H4), C8(H8), C9(H9), C10(H10), C15A(H15A), C15B(H15B),
 C16(H16), C16(H16A), C17(H17), C17(H17A), C21(H21), C22(H22), C23(H23),
 C28A(H28A), C28B(H28B), C29(H29A), C29(H29), C30(H30), C30(H30A), C34(H34),
 C35(H35), C36(H36), C41(H41), C42(H42), C43(H43), C47(H47), C48(H48), C49(H49),
  C54(H54), C55(H55), C56(H56), C61(H61), C60(H60), C62(H62), C67A(H67A),
 C67B(H67B), C68(H68A), C68(H68), C69(H69), C69(H69A), C73(H73), C74(H74),
 C75(H75), C80A(H80A), C80B(H80B), C81(H81A), C81(H81), C82(H82), C82(H82A),
 C86(H86), C87(H87), C88(H88), C93(H93), C94(H94), C95(H95), C99(H99),
 C100(H100), C101(H101), C105(H105), C106(H106), C107(H107), C111(H111),
 C112(H112), C113(H113)
5.b Fitted hexagon refined as free rotating group:
 C61(C60,C59,C58,C63,C62)
5.c Idealised Me refined as rotating group:
 C12(H12A,H12B,H12C), C13(H13A,H13B,H13C), C25(H25A,H25B,H25C), C26(H26A,H26B,
 H26C), C38(H38A,H38B,H38C), C39(H39A,H39B,H39C), C51(H51A,H51B,H51C), C52(H52A,
 H52B,H52C), C64(H64A,H64B,H64C), C65(H65A,H65B,H65C), C77(H77A,H77B,H77C),
 C78(H78A,H78B,H78C), C90(H90A,H90B,H90C), C91(H91A,H91B,H91C), C103(H10A,H10B,
 H10C), C104(H10D,H10E,H10F), C115(H11A,H11B,H11C), C116(H11D,H11E,H11F)
;
_olex2_submission_special_instructions 'No special instructions were received'

loop_
_space_group_symop_operation_xyz
'x, y, z'
'-x, -y, -z'

loop_
_atom_site_label
_atom_site_type_symbol
_atom_site_fract_x
_atom_site_fract_y
_atom_site_fract_z
_atom_site_U_iso_or_equiv
_atom_site_adp_type
_atom_site_occupancy
_atom_site_site_symmetry_order
_atom_site_calc_flag
_atom_site_refinement_flags_posn
_atom_site_refinement_flags_adp
_atom_site_refinement_flags_occupancy
_atom_site_disorder_assembly
_atom_site_disorder_group
Au1 Au 0.63939(5) 0.69739(3) 0.88609(3) 0.03735(14) Uani 1 1 d . . . . .
Au2 Au 0.50147(4) 0.55354(2) 0.80327(2) 0.03093(13) Uani 1 1 d . . . . .
Au3 Au 0.33067(4) 0.42311(2) 0.73784(2) 0.02568(12) Uani 1 1 d . . . . .
Au4 Au 0.17272(4) 0.30355(2) 0.63562(2) 0.01906(11) Uani 1 1 d . . . . .
Au5 Au -0.01776(4) 0.25682(2) 0.51231(2) 0.02025(11) Uani 1 1 d . . . . .
Au6 Au 0.03092(4) 0.19167(2) 0.37430(2) 0.01665(11) Uani 1 1 d . . . . .
Au7 Au 0.08904(3) 0.07223(2) 0.26676(2) 0.01477(10) Uani 1 1 d . . . . .
Au8 Au 0.16137(4) -0.07122(2) 0.18717(2) 0.01941(11) Uani 1 1 d . . . . .
Au9 Au 0.25132(4) -0.20672(3) 0.10743(2) 0.03716(15) Uani 1 1 d . . . . .
S1 S 0.4764(5) 0.7866(3) 0.9715(2) 0.0883(19) Uani 1 1 d . . . . .
S2A S 0.5232(5) 0.4753(3) 0.6670(2) 0.0466(13) Uani 0.75 1 d D . P A 1
S2B S 0.5084(19) 0.6101(7) 0.7046(6) 0.0466(13) Uani 0.25 1 d D . P A 2
S3A S 0.5932(4) 0.3934(2) 0.7869(2) 0.0306(10) Uani 0.75 1 d D . P B 1
S3B S 0.4166(12) 0.2880(7) 0.7445(10) 0.0306(10) Uani 0.25 1 d D . P B 2
S4 S 0.1067(3) 0.31168(18) 0.75829(14) 0.0324(7) Uani 1 1 d . . . . .
S5 S -0.1032(3) 0.09742(15) 0.43320(13) 0.0256(7) Uani 1 1 d . . . . .
S6A S -0.1574(6) 0.1681(4) 0.2574(3) 0.0353(14) Uani 0.5 1 d D . P C 1
S6B S -0.2331(10) 0.2361(5) 0.3628(4) 0.0353(14) Uani 0.5 1 d D . P C 2
S7A S 0.2247(8) 0.2086(3) 0.2779(4) 0.0250(12) Uani 0.5 1 d D . P D 1
S7B S 0.3006(6) 0.0848(3) 0.2037(3) 0.0250(12) Uani 0.5 1 d D . P D 2
S8 S 0.2810(3) -0.00667(16) 0.32740(13) 0.0281(7) Uani 1 1 d . . . . .
S9 S -0.0189(4) -0.2387(3) 0.1114(3) 0.0681(13) Uani 1 1 d D . . . .
N1 N 0.8688(12) 0.6270(6) 0.8787(5) 0.049(2) Uani 1 1 d . . . . .
N2 N 0.5275(11) 0.5673(6) 0.9317(6) 0.049(2) Uani 1 1 d . . . . .
N3 N 0.1341(9) 0.5143(6) 0.7220(6) 0.041(3) Uani 1 1 d . . . . .
N4 N 0.3658(8) 0.3072(5) 0.5656(4) 0.023(2) Uani 1 1 d . . . . .
N5 N 0.0064(10) 0.4101(6) 0.5437(5) 0.038(2) Uani 1 1 d . . . . .
N6 N 0.2673(11) 0.1589(6) 0.4311(5) 0.038(2) Uani 1 1 d . . . . .
N7 N -0.1045(8) -0.0066(4) 0.2924(4) 0.017(2) Uani 1 1 d . . . . .
N8 N 0.0531(10) -0.0818(5) 0.0620(5) 0.033(3) Uani 1 1 d . . . . .
N9 N 0.4886(10) -0.1261(6) 0.1250(5) 0.048(3) Uani 1 1 d . . . . .
C1 C 0.5017(14) 0.7538(8) 0.9018(7) 0.0501(18) Uani 1 1 d . . . . .
C2 C 0.4228(13) 0.7715(8) 0.8689(7) 0.0501(18) Uani 1 1 d . . . . .
H2 H 0.421728 0.757419 0.827986 0.060 Uiso 1 1 calc R U . . .
C3 C 0.3383(14) 0.8125(8) 0.8957(7) 0.0501(18) Uani 1 1 d . . . . .
H3 H 0.278210 0.829160 0.875798 0.060 Uiso 1 1 calc R U . . .
C4 C 0.3538(13) 0.8245(8) 0.9523(7) 0.0501(18) Uani 1 1 d . . . . .
H4 H 0.305689 0.849788 0.978531 0.060 Uiso 1 1 calc R U . . .
C5 C 0.7822(13) 0.6508(9) 0.8805(7) 0.053(4) Uani 1 1 d . . . . .
C6 C 0.9791(12) 0.6005(9) 0.8745(7) 0.054(4) Uani 1 1 d . . . . .
C7 C 0.9810(14) 0.5313(8) 0.8498(7) 0.055(4) Uani 1 1 d . . . . .
C8 C 1.0903(14) 0.5059(8) 0.8438(7) 0.053(4) Uani 1 1 d . . . . .
H8 H 1.096002 0.458722 0.825206 0.064 Uiso 1 1 calc R U . . .
C9 C 1.1907(15) 0.5516(10) 0.8657(9) 0.074(6) Uani 1 1 d . . . . .
H9 H 1.265483 0.534789 0.864376 0.088 Uiso 1 1 calc R U . . .
C10 C 1.1843(14) 0.6180(10) 0.8883(9) 0.072(6) Uani 1 1 d . . . . .
H10 H 1.254298 0.647071 0.899777 0.086 Uiso 1 1 calc R U . . .
C11 C 1.0792(13) 0.6463(9) 0.8957(9) 0.066(6) Uani 1 1 d . . . . .
C12 C 0.8717(15) 0.4842(9) 0.8284(9) 0.073(4) Uani 1 1 d . . . . .
H12A H 0.836142 0.489091 0.862058 0.110 Uiso 1 1 calc R U . . .
H12B H 0.890995 0.437612 0.809224 0.110 Uiso 1 1 calc R U . . .
H12C H 0.816160 0.494980 0.800049 0.110 Uiso 1 1 calc R U . . .
C13 C 1.0674(16) 0.7215(9) 0.9239(9) 0.073(4) Uani 1 1 d . . . . .
H13A H 1.033117 0.736422 0.893250 0.110 Uiso 1 1 calc R U . . .
H13B H 1.144984 0.745891 0.944032 0.110 Uiso 1 1 calc R U . . .
H13C H 1.016447 0.730794 0.952614 0.110 Uiso 1 1 calc R U . . .
C14 C 0.5096(12) 0.5478(6) 0.7240(6) 0.058(3) Uani 1 1 d D . . . .
C15 C 0.1058(11) -0.2690(7) 0.0896(7) 0.060(4) Uani 1 1 d D . . . .
C15A C 0.5150(19) 0.5977(11) 0.6977(8) 0.058(3) Uani 0.75 1 d D . P A 1
H15A H 0.509260 0.644322 0.719924 0.070 Uiso 0.75 1 calc R U P A 1
C15B C 0.528(3) 0.4938(17) 0.6700(9) 0.058(3) Uani 0.25 1 d D . P A 2
H15B H 0.533377 0.449757 0.668774 0.070 Uiso 0.25 1 calc R U P A 2
C16 C 0.5291(12) 0.5728(7) 0.6383(6) 0.058(3) Uani 1 1 d D . . . .
H16 H 0.531314 0.599209 0.616340 0.070 Uiso 0.75 1 calc R U P A 1
H16A H 0.534261 0.596828 0.614591 0.070 Uiso 0.25 1 calc R U P A 2
C17 C 0.5392(13) 0.5040(8) 0.6172(7) 0.058(3) Uani 1 1 d D . . . .
H17 H 0.553501 0.476880 0.579091 0.070 Uiso 0.75 1 calc R U P A 1
H17A H 0.550104 0.472702 0.579623 0.070 Uiso 0.25 1 calc R U P A 2
C18 C 0.5109(13) 0.5599(7) 0.8836(7) 0.044(4) Uani 1 1 d . . . . .
C19 C 0.5693(13) 0.5707(7) 0.9902(7) 0.045(3) Uani 1 1 d . . . . .
C20 C 0.6652(13) 0.5389(8) 0.9995(6) 0.050(5) Uani 1 1 d . . . . .
C21 C 0.7079(14) 0.5436(9) 1.0574(7) 0.056(5) Uani 1 1 d . . . . .
H21 H 0.773752 0.521013 1.065295 0.068 Uiso 1 1 calc R U . . .
C22 C 0.6512(14) 0.5819(9) 1.1022(7) 0.055(5) Uani 1 1 d . . . . .
H22 H 0.680261 0.586126 1.141290 0.066 Uiso 1 1 calc R U . . .
C23 C 0.5564(14) 0.6131(8) 1.0918(6) 0.046(4) Uani 1 1 d . . . . .
H23 H 0.519374 0.637779 1.123564 0.056 Uiso 1 1 calc R U . . .
C24 C 0.5092(15) 0.6104(9) 1.0345(7) 0.061(5) Uani 1 1 d . . . . .
C25 C 0.7257(14) 0.5001(9) 0.9510(7) 0.057(5) Uani 1 1 d . . . . .
H25A H 0.667912 0.478880 0.913844 0.085 Uiso 1 1 calc R U . . .
H25B H 0.766138 0.465177 0.959905 0.085 Uiso 1 1 calc R U . . .
H25C H 0.782945 0.530664 0.947236 0.085 Uiso 1 1 calc R U . . .
C26 C 0.4067(17) 0.6444(10) 1.0202(8) 0.075(6) Uani 1 1 d . . . . .
H26A H 0.433021 0.682608 1.012893 0.113 Uiso 1 1 calc R U . . .
H26B H 0.366196 0.660725 1.053429 0.113 Uiso 1 1 calc R U . . .
H26C H 0.352904 0.612328 0.984801 0.113 Uiso 1 1 calc R U . . .
C27 C 0.4496(11) 0.3669(6) 0.7574(7) 0.0501(18) Uani 1 1 d D . . . .
C28A C 0.4332(15) 0.2959(9) 0.7493(12) 0.0277(18) Uani 0.75 1 d D . P B 1
H28A H 0.361015 0.268184 0.731717 0.033 Uiso 0.75 1 calc R U P B 1
C28B C 0.573(2) 0.3788(15) 0.7851(13) 0.0277(18) Uani 0.25 1 d D . P B 2
H28B H 0.613067 0.422080 0.798016 0.033 Uiso 0.25 1 calc R U P B 2
C29 C 0.5444(9) 0.2731(6) 0.7722(5) 0.0277(18) Uani 1 1 d D . . . .
H29A H 0.556904 0.230952 0.774016 0.033 Uiso 0.25 1 calc R U P B 2
H29 H 0.552067 0.229836 0.772366 0.033 Uiso 0.75 1 calc R U P B 1
C30 C 0.6347(10) 0.3243(5) 0.7931(5) 0.0277(18) Uani 1 1 d D . . . .
H30 H 0.712725 0.319890 0.809420 0.033 Uiso 0.75 1 calc R U P B 1
H30A H 0.715319 0.324028 0.808563 0.033 Uiso 0.25 1 calc R U P B 2
C31 C 0.2064(13) 0.4804(7) 0.7243(7) 0.043(4) Uani 1 1 d . . . . .
C32 C 0.0428(13) 0.5573(7) 0.7276(7) 0.045(3) Uani 1 1 d . . . . .
C33 C 0.0727(15) 0.6254(8) 0.7475(10) 0.065(5) Uani 1 1 d . . . . .
C34 C -0.0214(16) 0.6657(8) 0.7540(10) 0.073(6) Uani 1 1 d . . . . .
H34 H -0.006347 0.712960 0.766468 0.087 Uiso 1 1 calc R U . . .
C35 C -0.1335(15) 0.6387(9) 0.7429(10) 0.068(6) Uani 1 1 d . . . . .
H35 H -0.194627 0.667535 0.750903 0.081 Uiso 1 1 calc R U . . .
C36 C -0.1597(14) 0.5690(9) 0.7200(9) 0.058(5) Uani 1 1 d . . . . .
H36 H -0.238908 0.550547 0.710147 0.070 Uiso 1 1 calc R U . . .
C37 C -0.0728(12) 0.5278(7) 0.7117(7) 0.039(3) Uani 1 1 d . . . . .
C38 C 0.1958(14) 0.6548(8) 0.7617(10) 0.078(7) Uani 1 1 d . . . . .
H38A H 0.238330 0.650474 0.796968 0.116 Uiso 1 1 calc R U . . .
H38B H 0.196761 0.702638 0.769075 0.116 Uiso 1 1 calc R U . . .
H38C H 0.233508 0.630773 0.728316 0.116 Uiso 1 1 calc R U . . .
C39 C -0.0965(12) 0.4497(7) 0.6865(7) 0.044(4) Uani 1 1 d . . . . .
H39A H -0.070875 0.429041 0.648721 0.065 Uiso 1 1 calc R U . . .
H39B H -0.180638 0.437362 0.680244 0.065 Uiso 1 1 calc R U . . .
H39C H -0.053018 0.433504 0.714480 0.065 Uiso 1 1 calc R U . . .
C40 C 0.0603(9) 0.3005(5) 0.6868(5) 0.019(2) Uani 1 1 d . . . . .
C41 C -0.0629(9) 0.2877(6) 0.6710(5) 0.020(2) Uani 1 1 d . . . . .
H41 H -0.107689 0.278129 0.632722 0.025 Uiso 1 1 calc R U . . .
C42 C -0.1123(14) 0.2908(8) 0.7204(7) 0.056(3) Uani 1 1 d . . . . .
H42 H -0.194238 0.284850 0.718198 0.067 Uiso 1 1 calc R U . . .
C43 C -0.0317(11) 0.3028(7) 0.7697(6) 0.038(3) Uani 1 1 d . . . . .
H43 H -0.049301 0.305956 0.805877 0.045 Uiso 1 1 calc R U . . .
C44 C 0.2906(11) 0.3046(7) 0.5879(6) 0.032(2) Uani 1 1 d . . . . .
C45 C 0.4672(10) 0.3064(6) 0.5426(5) 0.022(3) Uani 1 1 d . . . . .
C46 C 0.5684(11) 0.2878(7) 0.5701(6) 0.033(3) Uani 1 1 d . . . . .
C47 C 0.6661(12) 0.2878(9) 0.5452(6) 0.050(4) Uani 1 1 d . . . . .
H47 H 0.737401 0.276012 0.562026 0.059 Uiso 1 1 calc R U . . .
C48 C 0.6654(12) 0.3033(9) 0.4993(6) 0.055(5) Uani 1 1 d . . . . .
H48 H 0.734855 0.302257 0.484413 0.066 Uiso 1 1 calc R U . . .
C49 C 0.5644(12) 0.3206(8) 0.4736(6) 0.043(4) Uani 1 1 d . . . . .
H49 H 0.564888 0.330898 0.440551 0.052 Uiso 1 1 calc R U . . .
C50 C 0.4617(10) 0.3236(7) 0.4945(6) 0.030(3) Uani 1 1 d . . . . .
C51 C 0.5686(12) 0.2708(7) 0.6205(5) 0.036(3) Uani 1 1 d . . . . .
H51A H 0.632653 0.242863 0.623436 0.054 Uiso 1 1 calc R U . . .
H51B H 0.493617 0.245907 0.614983 0.054 Uiso 1 1 calc R U . . .
H51C H 0.579715 0.312423 0.656880 0.054 Uiso 1 1 calc R U . . .
C52 C 0.3502(13) 0.3415(9) 0.4661(8) 0.055(5) Uani 1 1 d . . . . .
H52A H 0.351209 0.390726 0.481079 0.083 Uiso 1 1 calc R U . . .
H52B H 0.283023 0.323518 0.475641 0.083 Uiso 1 1 calc R U . . .
H52C H 0.343512 0.322016 0.423197 0.083 Uiso 1 1 calc R U . . .
C53 C -0.0609(10) 0.1622(6) 0.5024(5) 0.0216(17) Uani 1 1 d . . . . .
C54 C -0.0659(10) 0.1371(6) 0.5430(5) 0.0216(17) Uani 1 1 d . . . . .
H54 H -0.045428 0.164283 0.584337 0.026 Uiso 1 1 calc R U . . .
C55 C -0.1033(13) 0.0687(6) 0.5198(5) 0.035(3) Uani 1 1 d . . . . .
H55 H -0.111627 0.045109 0.543529 0.042 Uiso 1 1 calc R U . . .
C56 C -0.1266(11) 0.0392(6) 0.4602(5) 0.028(3) Uani 1 1 d . . . . .
H56 H -0.152326 -0.007136 0.436690 0.034 Uiso 1 1 calc R U . . .
C57 C 0.0095(12) 0.3487(6) 0.5245(6) 0.034(2) Uani 1 1 d . . . . .
C61 C 0.0278(8) 0.6194(3) 0.6026(5) 0.059(3) Uani 1 1 d G . . . .
H61 H 0.033122 0.667067 0.615962 0.071 Uiso 1 1 calc R U . . .
C60 C -0.0814(7) 0.5826(4) 0.5836(5) 0.0364(18) Uani 1 1 d G . . . .
H60 H -0.150749 0.605212 0.584087 0.044 Uiso 1 1 calc R U . . .
C59 C -0.0892(6) 0.5128(4) 0.5640(5) 0.083(7) Uani 1 1 d G . . . .
C58 C 0.0123(8) 0.4798(3) 0.5633(5) 0.037(2) Uani 1 1 d G . . . .
C63 C 0.1215(6) 0.5165(4) 0.5823(5) 0.041(2) Uani 1 1 d G . . . .
C62 C 0.1293(6) 0.5863(4) 0.6019(5) 0.049(3) Uani 1 1 d G . . . .
H62 H 0.203946 0.611436 0.614828 0.058 Uiso 1 1 calc R U . . .
C64 C -0.2040(12) 0.4704(8) 0.5399(8) 0.048(3) Uani 1 1 d . . . . .
H64A H -0.268057 0.499559 0.547222 0.073 Uiso 1 1 calc R U . . .
H64B H -0.207085 0.439799 0.559440 0.073 Uiso 1 1 calc R U . . .
H64C H -0.212206 0.443893 0.497296 0.073 Uiso 1 1 calc R U . . .
C65 C 0.2279(14) 0.4797(8) 0.5816(7) 0.053(3) Uani 1 1 d . . . . .
H65A H 0.229250 0.456413 0.607669 0.079 Uiso 1 1 calc R U . . .
H65B H 0.297949 0.511792 0.595414 0.079 Uiso 1 1 calc R U . . .
H65C H 0.226919 0.446567 0.541226 0.079 Uiso 1 1 calc R U . . .
C66 C -0.1240(10) 0.2001(5) 0.3308(4) 0.024(3) Uani 1 1 d D . . . .
C67A C -0.239(4) 0.2293(16) 0.3546(17) 0.036(3) Uani 0.5 1 d D . P C 1
H67A H -0.245881 0.250804 0.394870 0.043 Uiso 0.5 1 calc R U P C 1
C67B C -0.184(2) 0.1739(12) 0.2690(9) 0.036(3) Uani 0.5 1 d D . P C 2
H67B H -0.140332 0.149753 0.239889 0.043 Uiso 0.5 1 calc R U P C 2
C68 C -0.3341(10) 0.2166(6) 0.3025(5) 0.036(3) Uani 1 1 d D . . . .
H68A H -0.412242 0.228338 0.303414 0.043 Uiso 0.5 1 calc R U P C 2
H68 H -0.410710 0.230580 0.304669 0.043 Uiso 0.5 1 calc R U P C 1
C69 C -0.2964(11) 0.1814(7) 0.2500(6) 0.044(4) Uani 1 1 d D . . . .
H69 H -0.347681 0.166207 0.212473 0.053 Uiso 0.5 1 calc R U P C 1
H69A H -0.339322 0.166456 0.210578 0.053 Uiso 0.5 1 calc R U P C 2
C70 C 0.1821(12) 0.1759(6) 0.4133(6) 0.034(2) Uani 1 1 d . . . . .
C71 C 0.3703(12) 0.1358(7) 0.4545(7) 0.037(2) Uani 1 1 d . . . . .
C72 C 0.3632(12) 0.1146(7) 0.4986(6) 0.0364(18) Uani 1 1 d . . . . .
C73 C 0.4633(12) 0.0916(7) 0.5212(6) 0.0364(18) Uani 1 1 d . . . . .
H73 H 0.462752 0.076614 0.551559 0.044 Uiso 1 1 calc R U . . .
C74 C 0.5638(16) 0.0909(8) 0.4988(8) 0.059(3) Uani 1 1 d . . . . .
H74 H 0.632340 0.075656 0.514441 0.071 Uiso 1 1 calc R U . . .
C75 C 0.5668(13) 0.1122(8) 0.4535(7) 0.049(3) Uani 1 1 d . . . . .
H75 H 0.636548 0.111104 0.438774 0.058 Uiso 1 1 calc R U . . .
C76 C 0.4684(12) 0.1345(7) 0.4304(7) 0.041(2) Uani 1 1 d . . . . .
C77 C 0.2511(12) 0.1138(8) 0.5203(8) 0.048(3) Uani 1 1 d . . . . .
H77A H 0.224361 0.159107 0.534191 0.073 Uiso 1 1 calc R U . . .
H77B H 0.265215 0.099594 0.552932 0.073 Uiso 1 1 calc R U . . .
H77C H 0.190816 0.082052 0.487985 0.073 Uiso 1 1 calc R U . . .
C78 C 0.4680(14) 0.1554(9) 0.3802(7) 0.053(3) Uani 1 1 d . . . . .
H78A H 0.430596 0.118200 0.342786 0.079 Uiso 1 1 calc R U . . .
H78B H 0.548913 0.166303 0.378691 0.079 Uiso 1 1 calc R U . . .
H78C H 0.424381 0.195106 0.386502 0.079 Uiso 1 1 calc R U . . .
C79 C 0.2104(9) 0.1233(5) 0.2502(4) 0.021(2) Uani 1 1 d D . . . .
C80A C 0.303(3) 0.1034(17) 0.2160(17) 0.040(3) Uani 0.5 1 d D . P D 1
H80A H 0.318382 0.057483 0.198855 0.048 Uiso 0.5 1 calc R U P D 1
C80B C 0.237(4) 0.1963(10) 0.269(2) 0.040(3) Uani 0.5 1 d D . P D 2
H80B H 0.195800 0.229152 0.294163 0.048 Uiso 0.5 1 calc R U P D 2
C81 C 0.3685(12) 0.1541(6) 0.2088(6) 0.040(3) Uani 1 1 d D . . . .
H81A H 0.429659 0.153114 0.188341 0.048 Uiso 0.5 1 calc R U P D 2
H81 H 0.425071 0.148102 0.184850 0.048 Uiso 0.5 1 calc R U P D 1
C82 C 0.3308(11) 0.2142(7) 0.2451(6) 0.046(4) Uani 1 1 d D . . . .
H82 H 0.365149 0.256743 0.250534 0.055 Uiso 0.5 1 calc R U P D 1
H82A H 0.360612 0.258561 0.252911 0.055 Uiso 0.5 1 calc R U P D 2
C83 C -0.0328(10) 0.0230(6) 0.2828(5) 0.019(2) Uani 1 1 d . . . . .
C84 C -0.1889(9) -0.0439(5) 0.3032(5) 0.015(2) Uani 1 1 d . . . . .
C85 C -0.1513(10) -0.1003(6) 0.3129(5) 0.0209(17) Uani 1 1 d . . . . .
C86 C -0.2363(10) -0.1352(6) 0.3263(5) 0.0209(17) Uani 1 1 d . . . . .
H86 H -0.215531 -0.172332 0.335367 0.025 Uiso 1 1 calc R U . . .
C87 C -0.3488(11) -0.1166(6) 0.3264(5) 0.024(3) Uani 1 1 d . . . . .
H87 H -0.404089 -0.141461 0.335383 0.029 Uiso 1 1 calc R U . . .
C88 C -0.3829(10) -0.0633(6) 0.3140(5) 0.0203(17) Uani 1 1 d . . . . .
H88 H -0.461983 -0.052870 0.312998 0.024 Uiso 1 1 calc R U . . .
C89 C -0.3032(10) -0.0237(6) 0.3026(5) 0.0203(17) Uani 1 1 d . . . . .
C90 C -0.0310(10) -0.1188(6) 0.3114(6) 0.027(3) Uani 1 1 d . . . . .
H90A H -0.014028 -0.126975 0.272609 0.040 Uiso 1 1 calc R U . . .
H90B H -0.022349 -0.159775 0.318270 0.040 Uiso 1 1 calc R U . . .
H90C H 0.023881 -0.081870 0.342187 0.040 Uiso 1 1 calc R U . . .
C91 C -0.3338(11) 0.0354(6) 0.2900(6) 0.030(3) Uani 1 1 d . . . . .
H91A H -0.294394 0.076670 0.323053 0.045 Uiso 1 1 calc R U . . .
H91B H -0.418924 0.037542 0.284667 0.045 Uiso 1 1 calc R U . . .
H91C H -0.308550 0.031033 0.253798 0.045 Uiso 1 1 calc R U . . .
C92 C 0.2363(9) -0.0776(6) 0.2620(5) 0.017(2) Uani 1 1 d . . . . .
C93 C 0.2604(9) -0.1366(6) 0.2720(5) 0.017(2) Uani 1 1 d . . . . .
H93 H 0.245369 -0.181546 0.242372 0.020 Uiso 1 1 calc R U . . .
C94 C 0.3117(10) -0.1180(6) 0.3348(6) 0.027(3) Uani 1 1 d . . . . .
H94 H 0.332227 -0.150046 0.350735 0.032 Uiso 1 1 calc R U . . .
C95 C 0.3263(10) -0.0513(7) 0.3671(5) 0.028(3) Uani 1 1 d . . . . .
H95 H 0.359062 -0.031064 0.408222 0.034 Uiso 1 1 calc R U . . .
C96 C 0.0901(13) -0.0724(6) 0.1096(6) 0.035(3) Uani 1 1 d . . . . .
C97 C 0.0157(13) -0.0960(7) 0.0022(6) 0.035(3) Uani 1 1 d . . . . .
C98 C -0.0914(14) -0.1364(7) -0.0273(6) 0.040(3) Uani 1 1 d . . . . .
C99 C -0.1265(14) -0.1541(8) -0.0870(6) 0.044(4) Uani 1 1 d . . . . .
H99 H -0.196203 -0.183193 -0.108496 0.053 Uiso 1 1 calc R U . . .
C100 C -0.0607(13) -0.1297(8) -0.1158(6) 0.044(4) Uani 1 1 d . . . . .
H100 H -0.086400 -0.141665 -0.156856 0.052 Uiso 1 1 calc R U . . .
C101 C 0.0406(13) -0.0887(7) -0.0863(6) 0.038(3) Uani 1 1 d . . . . .
H101 H 0.083852 -0.072123 -0.107004 0.046 Uiso 1 1 calc R U . . .
C102 C 0.0819(12) -0.0707(7) -0.0255(6) 0.032(3) Uani 1 1 d . . . . .
C103 C -0.1646(19) -0.1627(9) 0.0054(8) 0.075(6) Uani 1 1 d . . . . .
H10A H -0.118024 -0.190557 0.021667 0.113 Uiso 1 1 calc R U . . .
H10B H -0.235224 -0.189953 -0.022294 0.113 Uiso 1 1 calc R U . . .
H10C H -0.187318 -0.124434 0.037581 0.113 Uiso 1 1 calc R U . . .
C104 C 0.1903(12) -0.0243(8) 0.0098(7) 0.048(4) Uani 1 1 d . . . . .
H10D H 0.170007 0.014662 0.042359 0.071 Uiso 1 1 calc R U . . .
H10E H 0.224818 -0.008693 -0.015659 0.071 Uiso 1 1 calc R U . . .
H10F H 0.247025 -0.048347 0.025917 0.071 Uiso 1 1 calc R U . . .
C105 C 0.0900(11) -0.3436(7) 0.0564(7) 0.060(4) Uani 1 1 d D . . . .
H105 H 0.148468 -0.371925 0.041252 0.072 Uiso 1 1 calc R U . . .
C106 C -0.0321(12) -0.3653(8) 0.0512(7) 0.056(3) Uani 1 1 d D . . . .
H106 H -0.063252 -0.411249 0.031029 0.067 Uiso 1 1 calc R U . . .
C107 C -0.0995(13) -0.3135(7) 0.0782(7) 0.058(5) Uani 1 1 d D . . . .
H107 H -0.180571 -0.319737 0.077877 0.070 Uiso 1 1 calc R U . . .
C108 C 0.4023(11) -0.1544(7) 0.1193(6) 0.032(2) Uani 1 1 d . . . . .
C109 C 0.5988(12) -0.0930(7) 0.1312(6) 0.039(4) Uani 1 1 d . . . . .
C110 C 0.6978(12) -0.1233(7) 0.1488(5) 0.037(2) Uani 1 1 d . . . . .
C111 C 0.8048(12) -0.0888(8) 0.1559(6) 0.039(3) Uani 1 1 d . . . . .
H111 H 0.875508 -0.105748 0.167101 0.047 Uiso 1 1 calc R U . . .
C112 C 0.8101(11) -0.0299(7) 0.1469(5) 0.034(3) Uani 1 1 d . . . . .
H112 H 0.884558 -0.007204 0.152821 0.040 Uiso 1 1 calc R U . . .
C113 C 0.7114(12) -0.0039(7) 0.1297(6) 0.035(3) Uani 1 1 d . . . . .
H113 H 0.717700 0.036622 0.124300 0.042 Uiso 1 1 calc R U . . .
C114 C 0.6048(12) -0.0359(7) 0.1204(5) 0.037(2) Uani 1 1 d . . . . .
C115 C 0.6865(13) -0.1843(7) 0.1584(6) 0.044(4) Uani 1 1 d . . . . .
H11A H 0.645697 -0.221284 0.121633 0.066 Uiso 1 1 calc R U . . .
H11B H 0.641607 -0.176610 0.189365 0.066 Uiso 1 1 calc R U . . .
H11C H 0.764670 -0.196312 0.170560 0.066 Uiso 1 1 calc R U . . .
C116 C 0.4917(13) -0.0085(9) 0.0995(7) 0.054(4) Uani 1 1 d . . . . .
H11D H 0.510133 0.037542 0.103866 0.081 Uiso 1 1 calc R U . . .
H11E H 0.434183 -0.008258 0.123440 0.081 Uiso 1 1 calc R U . . .
H11F H 0.459042 -0.037507 0.057866 0.081 Uiso 1 1 calc R U . . .

loop_
_atom_site_aniso_label
_atom_site_aniso_U_11
_atom_site_aniso_U_22
_atom_site_aniso_U_33
_atom_site_aniso_U_23
_atom_site_aniso_U_13
_atom_site_aniso_U_12
Au1 0.0326(3) 0.0294(3) 0.0365(3) 0.0010(2) 0.0050(2) -0.0032(2)
Au2 0.0287(3) 0.0228(3) 0.0303(3) -0.0007(2) 0.0080(2) -0.0061(2)
Au3 0.0195(2) 0.0198(2) 0.0297(3) 0.0011(2) 0.00784(19) -0.00043(18)
Au4 0.0186(2) 0.0191(2) 0.0191(2) 0.00624(19) 0.00684(17) 0.00099(17)
Au5 0.0279(2) 0.0170(2) 0.0156(2) 0.00695(19) 0.00370(18) 0.00024(18)
Au6 0.0189(2) 0.0161(2) 0.0131(2) 0.00373(18) 0.00430(16) 0.00273(16)
Au7 0.0190(2) 0.0144(2) 0.0102(2) 0.00411(17) 0.00369(16) 0.00129(16)
Au8 0.0292(2) 0.0174(2) 0.0086(2) 0.00318(18) 0.00193(17) 0.00103(18)
Au9 0.0244(3) 0.0400(3) 0.0283(3) -0.0072(2) 0.0119(2) -0.0016(2)
S1 0.099(4) 0.098(4) 0.042(3) 0.001(3) 0.015(3) 0.043(3)
S2A 0.062(3) 0.042(3) 0.028(2) 0.010(2) 0.003(2) -0.018(2)
S2B 0.062(3) 0.042(3) 0.028(2) 0.010(2) 0.003(2) -0.018(2)
S3A 0.027(2) 0.030(2) 0.024(2) -0.0010(19) 0.0082(17) -0.0022(17)
S3B 0.027(2) 0.030(2) 0.024(2) -0.0010(19) 0.0082(17) -0.0022(17)
S4 0.0283(16) 0.043(2) 0.0171(16) 0.0032(15) 0.0066(13) -0.0013(14)
S5 0.0380(17) 0.0203(15) 0.0149(15) 0.0034(13) 0.0073(13) -0.0040(13)
S6A 0.022(2) 0.058(4) 0.025(3) 0.017(3) 0.003(2) 0.013(2)
S6B 0.022(2) 0.058(4) 0.025(3) 0.017(3) 0.003(2) 0.013(2)
S7A 0.025(2) 0.025(3) 0.023(3) 0.008(2) 0.005(2) -0.002(2)
S7B 0.025(2) 0.025(3) 0.023(3) 0.008(2) 0.005(2) -0.002(2)
S8 0.0386(17) 0.0234(16) 0.0163(15) 0.0050(13) -0.0013(13) 0.0060(13)
S9 0.049(3) 0.062(3) 0.094(4) 0.031(3) 0.021(3) 0.001(2)
N1 0.049(6) 0.038(5) 0.031(5) -0.015(4) 0.013(4) -0.015(4)
N2 0.049(6) 0.038(5) 0.031(5) -0.015(4) 0.013(4) -0.015(4)
N3 0.025(6) 0.022(6) 0.075(10) 0.016(6) 0.016(6) 0.009(5)
N4 0.029(5) 0.017(5) 0.024(5) 0.005(4) 0.011(4) 0.004(4)
N5 0.050(5) 0.027(4) 0.027(4) 0.002(4) 0.006(4) -0.001(4)
N6 0.050(5) 0.027(4) 0.027(4) 0.002(4) 0.006(4) -0.001(4)
N7 0.024(5) 0.010(4) 0.011(5) -0.004(4) 0.008(4) -0.006(4)
N8 0.050(7) 0.020(6) 0.020(6) 0.003(5) -0.002(5) 0.002(5)
N9 0.027(6) 0.048(8) 0.037(7) -0.018(6) 0.017(5) -0.008(6)
C1 0.045(4) 0.053(4) 0.044(4) 0.010(4) 0.013(3) 0.012(3)
C2 0.045(4) 0.053(4) 0.044(4) 0.010(4) 0.013(3) 0.012(3)
C3 0.045(4) 0.053(4) 0.044(4) 0.010(4) 0.013(3) 0.012(3)
C4 0.045(4) 0.053(4) 0.044(4) 0.010(4) 0.013(3) 0.012(3)
C5 0.028(8) 0.061(11) 0.040(9) -0.007(8) 0.001(7) -0.003(7)
C6 0.027(7) 0.059(11) 0.052(10) -0.004(9) 0.014(7) 0.011(7)
C7 0.049(9) 0.046(10) 0.049(10) -0.006(8) 0.021(8) -0.006(8)
C8 0.056(10) 0.039(9) 0.051(10) 0.003(8) 0.016(8) 0.008(8)
C9 0.040(10) 0.058(12) 0.098(16) 0.006(11) 0.019(10) 0.008(9)
C10 0.032(9) 0.069(13) 0.084(15) 0.003(11) 0.004(9) -0.001(9)
C11 0.024(8) 0.050(10) 0.080(14) -0.011(9) -0.005(8) -0.004(7)
C12 0.054(8) 0.048(8) 0.082(10) -0.006(7) 0.008(7) -0.014(6)
C13 0.054(8) 0.048(8) 0.082(10) -0.006(7) 0.008(7) -0.014(6)
C14 0.046(5) 0.065(6) 0.063(6) 0.036(6) -0.014(5) -0.019(5)
C15 0.029(6) 0.049(7) 0.065(8) -0.021(6) 0.025(5) -0.018(5)
C15A 0.046(5) 0.065(6) 0.063(6) 0.036(6) -0.014(5) -0.019(5)
C15B 0.046(5) 0.065(6) 0.063(6) 0.036(6) -0.014(5) -0.019(5)
C16 0.046(5) 0.065(6) 0.063(6) 0.036(6) -0.014(5) -0.019(5)
C17 0.046(5) 0.065(6) 0.063(6) 0.036(6) -0.014(5) -0.019(5)
C18 0.043(8) 0.023(7) 0.046(10) -0.010(7) 0.022(7) -0.010(6)
C19 0.041(6) 0.035(6) 0.049(7) 0.003(5) 0.020(5) -0.008(5)
C20 0.049(9) 0.056(10) 0.023(7) -0.011(7) 0.022(7) -0.030(8)
C21 0.046(9) 0.070(12) 0.034(9) 0.003(8) 0.011(7) -0.026(8)
C22 0.048(10) 0.065(11) 0.030(8) -0.007(8) 0.020(7) -0.021(9)
C23 0.057(10) 0.040(9) 0.024(8) -0.012(7) 0.025(7) -0.018(8)
C24 0.059(11) 0.059(11) 0.038(10) -0.011(8) 0.022(8) -0.025(9)
C25 0.053(10) 0.063(11) 0.034(9) -0.005(8) 0.018(8) -0.005(8)
C26 0.079(14) 0.057(12) 0.058(12) -0.017(10) 0.036(11) 0.016(10)
C27 0.045(4) 0.053(4) 0.044(4) 0.010(4) 0.013(3) 0.012(3)
C28A 0.030(4) 0.036(5) 0.013(4) 0.004(4) 0.008(3) 0.010(3)
C28B 0.030(4) 0.036(5) 0.013(4) 0.004(4) 0.008(3) 0.010(3)
C29 0.030(4) 0.036(5) 0.013(4) 0.004(4) 0.008(3) 0.010(3)
C30 0.030(4) 0.036(5) 0.013(4) 0.004(4) 0.008(3) 0.010(3)
C31 0.044(9) 0.020(7) 0.059(10) 0.009(7) 0.014(7) -0.009(7)
C32 0.041(6) 0.035(6) 0.049(7) 0.003(5) 0.020(5) -0.008(5)
C33 0.049(10) 0.033(9) 0.116(17) 0.028(10) 0.031(10) -0.006(8)
C34 0.067(12) 0.021(8) 0.128(19) 0.022(10) 0.031(12) 0.012(8)
C35 0.053(11) 0.047(11) 0.114(18) 0.038(12) 0.031(11) 0.025(9)
C36 0.038(9) 0.052(10) 0.090(14) 0.033(10) 0.017(9) 0.007(8)
C37 0.032(7) 0.037(8) 0.059(10) 0.027(8) 0.016(7) 0.011(6)
C38 0.046(10) 0.021(8) 0.15(2) 0.013(10) 0.029(11) -0.011(7)
C39 0.039(8) 0.041(9) 0.062(11) 0.032(8) 0.013(7) 0.004(7)
C40 0.019(5) 0.009(5) 0.026(6) 0.003(5) 0.011(5) 0.007(4)
C41 0.017(5) 0.019(6) 0.026(6) 0.006(5) 0.013(5) 0.000(5)
C42 0.045(6) 0.049(7) 0.048(7) -0.008(6) 0.017(5) -0.016(5)
C43 0.032(7) 0.043(8) 0.038(8) 0.011(7) 0.021(6) 0.000(6)
C44 0.029(5) 0.038(6) 0.022(5) 0.003(4) 0.011(4) 0.006(4)
C45 0.021(6) 0.024(6) 0.015(6) 0.001(5) 0.007(5) 0.004(5)
C46 0.024(6) 0.040(8) 0.029(7) 0.006(6) 0.007(5) 0.005(6)
C47 0.026(7) 0.082(12) 0.021(7) 0.002(8) 0.003(6) 0.006(7)
C48 0.030(8) 0.096(14) 0.025(8) 0.007(9) 0.015(6) -0.014(8)
C49 0.040(8) 0.067(11) 0.025(7) 0.023(8) 0.006(6) -0.016(7)
C50 0.022(6) 0.039(8) 0.026(7) 0.012(6) 0.001(5) -0.011(6)
C51 0.044(8) 0.044(8) 0.015(6) 0.010(6) 0.001(6) 0.010(7)
C52 0.051(9) 0.066(11) 0.076(13) 0.057(11) 0.013(9) 0.003(8)
C53 0.029(4) 0.015(4) 0.010(4) -0.003(3) 0.000(3) -0.001(3)
C54 0.029(4) 0.015(4) 0.010(4) -0.003(3) 0.000(3) -0.001(3)
C55 0.069(10) 0.019(6) 0.019(7) 0.014(6) -0.001(6) -0.002(6)
C56 0.048(8) 0.016(6) 0.014(6) -0.001(5) 0.004(5) -0.006(5)
C57 0.042(5) 0.024(5) 0.023(5) 0.009(4) -0.020(4) -0.014(4)
C61 0.068(8) 0.045(7) 0.055(8) 0.020(6) -0.006(6) 0.006(6)
C60 0.039(4) 0.037(4) 0.038(5) 0.021(4) 0.007(4) 0.017(4)
C59 0.121(18) 0.029(9) 0.077(15) 0.020(10) -0.024(13) 0.006(10)
C58 0.038(5) 0.027(5) 0.044(6) 0.014(5) 0.007(5) 0.008(4)
C63 0.040(6) 0.026(5) 0.044(6) 0.004(5) 0.004(5) -0.002(4)
C62 0.039(6) 0.044(6) 0.058(8) 0.019(6) 0.001(5) -0.001(5)
C64 0.036(5) 0.061(7) 0.071(8) 0.052(7) 0.008(5) 0.003(5)
C65 0.054(7) 0.054(7) 0.051(7) 0.021(6) 0.015(6) -0.003(6)
C66 0.034(7) 0.022(6) 0.019(6) 0.014(5) -0.001(5) -0.007(5)
C67A 0.025(6) 0.041(7) 0.040(7) 0.012(6) 0.015(5) 0.008(5)
C67B 0.025(6) 0.041(7) 0.040(7) 0.012(6) 0.015(5) 0.008(5)
C68 0.025(6) 0.041(7) 0.040(7) 0.012(6) 0.015(5) 0.008(5)
C69 0.042(8) 0.063(10) 0.033(8) 0.030(8) -0.002(7) 0.007(7)
C70 0.042(5) 0.024(5) 0.023(5) 0.009(4) -0.020(4) -0.014(4)
C71 0.038(5) 0.027(5) 0.044(6) 0.014(5) 0.007(5) 0.008(4)
C72 0.039(4) 0.037(4) 0.038(5) 0.021(4) 0.007(4) 0.017(4)
C73 0.039(4) 0.037(4) 0.038(5) 0.021(4) 0.007(4) 0.017(4)
C74 0.068(8) 0.045(7) 0.055(8) 0.020(6) -0.006(6) 0.006(6)
C75 0.039(6) 0.044(6) 0.058(8) 0.019(6) 0.001(5) -0.001(5)
C76 0.040(6) 0.026(5) 0.044(6) 0.004(5) 0.004(5) -0.002(4)
C77 0.036(5) 0.061(7) 0.071(8) 0.052(7) 0.008(5) 0.003(5)
C78 0.054(7) 0.054(7) 0.051(7) 0.021(6) 0.015(6) -0.003(6)
C79 0.017(5) 0.030(7) 0.016(6) 0.010(5) 0.002(5) 0.003(5)
C80A 0.036(7) 0.025(6) 0.048(8) 0.002(6) 0.016(6) -0.009(5)
C80B 0.036(7) 0.025(6) 0.048(8) 0.002(6) 0.016(6) -0.009(5)
C81 0.036(7) 0.025(6) 0.048(8) 0.002(6) 0.016(6) -0.009(5)
C82 0.034(8) 0.054(10) 0.056(10) 0.035(9) -0.001(7) -0.013(7)
C83 0.029(6) 0.019(6) 0.009(5) 0.004(5) 0.004(5) 0.008(5)
C84 0.022(5) 0.009(5) 0.009(5) -0.003(4) 0.008(4) -0.001(4)
C85 0.036(5) 0.016(4) 0.007(4) 0.000(3) 0.008(3) -0.003(4)
C86 0.036(5) 0.016(4) 0.007(4) 0.000(3) 0.008(3) -0.003(4)
C87 0.035(7) 0.027(7) 0.009(6) 0.002(5) 0.008(5) -0.003(5)
C88 0.026(4) 0.021(4) 0.009(4) -0.001(3) 0.008(3) 0.000(3)
C89 0.026(4) 0.021(4) 0.009(4) -0.001(3) 0.008(3) 0.000(3)
C90 0.034(7) 0.019(6) 0.032(7) 0.016(6) 0.005(6) -0.005(5)
C91 0.031(7) 0.028(7) 0.025(7) 0.005(6) 0.007(5) 0.004(5)
C92 0.016(5) 0.021(6) 0.014(6) 0.005(5) 0.004(4) 0.002(4)
C93 0.018(5) 0.019(6) 0.012(5) 0.007(5) 0.000(4) 0.001(4)
C94 0.032(7) 0.022(6) 0.031(7) 0.016(6) 0.006(5) 0.013(5)
C95 0.029(6) 0.041(8) 0.009(6) 0.007(6) -0.004(5) 0.003(6)
C96 0.054(9) 0.016(6) 0.030(8) 0.006(6) 0.010(7) -0.003(6)
C97 0.052(9) 0.030(7) 0.022(7) 0.011(6) 0.003(6) 0.016(6)
C98 0.062(10) 0.021(7) 0.023(7) -0.007(6) 0.010(7) -0.003(7)
C99 0.053(9) 0.045(9) 0.011(6) -0.007(6) -0.002(6) 0.002(7)
C100 0.055(9) 0.056(10) 0.018(7) 0.020(7) -0.007(7) 0.005(8)
C101 0.057(9) 0.040(8) 0.022(7) 0.017(7) 0.011(7) 0.015(7)
C102 0.042(8) 0.029(7) 0.024(7) 0.012(6) 0.004(6) 0.017(6)
C103 0.110(16) 0.054(11) 0.042(10) 0.004(9) 0.007(11) -0.037(11)
C104 0.031(7) 0.062(11) 0.042(9) 0.014(8) 0.007(7) 0.003(7)
C105 0.029(6) 0.049(7) 0.065(8) -0.021(6) 0.025(5) -0.018(5)
C106 0.045(6) 0.049(7) 0.048(7) -0.008(6) 0.017(5) -0.016(5)
C107 0.037(9) 0.056(11) 0.067(12) 0.011(9) 0.009(8) -0.008(8)
C108 0.029(5) 0.038(6) 0.022(5) 0.003(4) 0.011(4) 0.006(4)
C109 0.033(7) 0.047(9) 0.016(7) -0.013(6) 0.015(6) -0.009(6)
C110 0.036(5) 0.039(6) 0.014(5) -0.012(4) 0.009(4) -0.008(4)
C111 0.033(7) 0.059(10) 0.018(7) 0.006(7) 0.011(6) -0.003(7)
C112 0.029(7) 0.042(8) 0.013(6) -0.004(6) 0.004(5) -0.016(6)
C113 0.042(8) 0.029(7) 0.021(7) -0.005(6) 0.013(6) -0.003(6)
C114 0.036(5) 0.039(6) 0.014(5) -0.012(4) 0.009(4) -0.008(4)
C115 0.052(9) 0.041(9) 0.029(8) 0.004(7) 0.012(7) -0.007(7)
C116 0.040(9) 0.057(11) 0.051(10) 0.008(9) 0.010(7) 0.015(8)

loop_
_atom_type_symbol
_atom_type_description
_atom_type_scat_dispersion_real
_atom_type_scat_dispersion_imag
_atom_type_scat_source
C C 0.0033 0.0016 'International Tables Vol C Tables 4.2.6.8 and 6.1.1.4'
H H 0.0000 0.0000 'International Tables Vol C Tables 4.2.6.8 and 6.1.1.4'
Au Au -2.0133 8.8022 'International Tables Vol C Tables 4.2.6.8 and 6.1.1.4'
N N 0.0061 0.0033 'International Tables Vol C Tables 4.2.6.8 and 6.1.1.4'
S S 0.1246 0.1234 'International Tables Vol C Tables 4.2.6.8 and 6.1.1.4'

loop_
_geom_angle_atom_site_label_1
_geom_angle_atom_site_label_2
_geom_angle_atom_site_label_3
_geom_angle
_geom_angle_site_symmetry_1
_geom_angle_site_symmetry_3
_geom_angle_publ_flag
C1 Au1 Au2 99.7(5) . . ?
C5 Au1 Au2 86.4(5) . . ?
C5 Au1 C1 173.0(7) . . ?
Au3 Au2 Au1 168.75(2) . . ?
C14 Au2 Au1 101.4(4) . . ?
C14 Au2 Au3 86.3(4) . . ?
C18 Au2 Au1 75.9(4) . . ?
C18 Au2 Au3 97.2(4) . . ?
C18 Au2 C14 174.2(6) . . ?
Au4 Au3 Au2 159.85(2) . . ?
C27 Au3 Au2 92.5(3) . . ?
C27 Au3 Au4 95.3(4) . . ?
C27 Au3 C31 175.2(6) . . ?
C31 Au3 Au2 87.8(4) . . ?
C31 Au3 Au4 85.9(4) . . ?
Au3 Au4 Au5 145.418(19) . . ?
C40 Au4 Au3 92.8(3) . . ?
C40 Au4 Au5 97.5(3) . . ?
C44 Au4 Au3 86.0(4) . . ?
C44 Au4 Au5 85.3(4) . . ?
C44 Au4 C40 176.6(5) . . ?
Au4 Au5 Au6 128.123(17) . . ?
C53 Au5 Au4 97.3(3) . . ?
C53 Au5 Au6 88.6(3) . . ?
C57 Au5 Au4 83.7(3) . . ?
C57 Au5 Au6 95.0(4) . . ?
C57 Au5 C53 174.5(6) . . ?
Au7 Au6 Au5 150.735(17) . . ?
C66 Au6 Au5 99.7(3) . . ?
C66 Au6 Au7 94.5(3) . . ?
C70 Au6 Au5 82.8(4) . . ?
C70 Au6 Au7 81.8(4) . . ?
C70 Au6 C66 175.6(5) . . ?
Au6 Au7 Au8 161.167(18) . . ?
C79 Au7 Au6 97.2(3) . . ?
C79 Au7 Au8 94.0(2) . . ?
C83 Au7 Au6 82.3(3) . . ?
C83 Au7 Au8 86.7(3) . . ?
C83 Au7 C79 178.9(4) . . ?
Au9 Au8 Au7 175.17(2) . . ?
C92 Au8 Au7 87.4(3) . . ?
C92 Au8 Au9 93.2(3) . . ?
C96 Au8 Au7 97.2(4) . . ?
C96 Au8 Au9 82.3(4) . . ?
C96 Au8 C92 175.4(5) . . ?
C15 Au9 Au8 98.2(4) . . ?
C108 Au9 Au8 88.2(4) . . ?
C108 Au9 C15 173.6(5) . . ?
C1 S1 C4 92.9(8) . . ?
C17 S2A C14 100.5(8) . . ?
C16 S2B C14 100.9(11) . . ?
C30 S3A C27 98.0(6) . . ?
C29 S3B C27 97.9(9) . . ?
C40 S4 C43 94.4(6) . . ?
C56 S5 C53 93.5(6) . . ?
C69 S6A C66 97.8(7) . . ?
C68 S6B C66 98.0(8) . . ?
C82 S7A C79 95.9(7) . . ?
C81 S7B C79 96.4(7) . . ?
C95 S8 C92 93.9(6) . . ?
C107 S9 C15 95.5(7) . . ?
C5 N1 C6 175.8(18) . . ?
C18 N2 C19 168.9(16) . . ?
C31 N3 C32 171.4(17) . . ?
C44 N4 C45 172.4(13) . . ?
C57 N5 C58 174.4(14) . . ?
C70 N6 C71 177.0(14) . . ?
C83 N7 C84 178.2(11) . . ?
C96 N8 C97 175.3(14) . . ?
C108 N9 C109 177.8(15) . . ?
S1 C1 Au1 117.9(9) . . ?
C2 C1 Au1 133.7(13) . . ?
C2 C1 S1 108.5(13) . . ?
C1 C2 H2 121.0 . . ?
C1 C2 C3 117.9(16) . . ?
C3 C2 H2 121.0 . . ?
C2 C3 H3 124.5 . . ?
C4 C3 C2 111.0(15) . . ?
C4 C3 H3 124.5 . . ?
S1 C4 H4 125.2 . . ?
C3 C4 S1 109.6(12) . . ?
C3 C4 H4 125.2 . . ?
N1 C5 Au1 176.3(15) . . ?
C7 C6 N1 118.1(14) . . ?
C7 C6 C11 124.1(14) . . ?
C11 C6 N1 117.7(15) . . ?
C6 C7 C8 117.4(14) . . ?
C6 C7 C12 122.2(15) . . ?
C8 C7 C12 120.4(16) . . ?
C7 C8 H8 120.7 . . ?
C9 C8 C7 118.6(16) . . ?
C9 C8 H8 120.7 . . ?
C8 C9 H9 119.1 . . ?
C10 C9 C8 121.8(17) . . ?
C10 C9 H9 119.1 . . ?
C9 C10 H10 118.8 . . ?
C9 C10 C11 122.4(17) . . ?
C11 C10 H10 118.8 . . ?
C6 C11 C13 119.8(15) . . ?
C10 C11 C6 115.5(16) . . ?
C10 C11 C13 124.7(16) . . ?
C7 C12 H12A 109.5 . . ?
C7 C12 H12B 109.5 . . ?
C7 C12 H12C 109.5 . . ?
H12A C12 H12B 109.5 . . ?
H12A C12 H12C 109.5 . . ?
H12B C12 H12C 109.5 . . ?
C11 C13 H13A 109.5 . . ?
C11 C13 H13B 109.5 . . ?
C11 C13 H13C 109.5 . . ?
H13A C13 H13B 109.5 . . ?
H13A C13 H13C 109.5 . . ?
H13B C13 H13C 109.5 . . ?
S2A C14 Au2 123.3(7) . . ?
S2B C14 Au2 126.2(10) . . ?
C15A C14 Au2 135.0(12) . . ?
C15A C14 S2A 101.6(12) . . ?
C15B C14 Au2 133.8(15) . . ?
C15B C14 S2B 99.8(18) . . ?
S9 C15 Au9 121.4(8) . . ?
C105 C15 Au9 127.4(8) . . ?
C105 C15 S9 111.2(9) . . ?
C14 C15A H15A 121.3 . . ?
C16 C15A C14 117.3(18) . . ?
C16 C15A H15A 121.3 . . ?
C14 C15B H15B 118.4 . . ?
C14 C15B C17 123(3) . . ?
C17 C15B H15B 118.4 . . ?
S2B C16 H16A 121.5 . . ?
C15A C16 H16 125.3 . . ?
C17 C16 S2B 117.0(14) . . ?
C17 C16 C15A 109.5(15) . . ?
C17 C16 H16 125.3 . . ?
C17 C16 H16A 121.5 . . ?
S2A C17 H17 124.5 . . ?
C15B C17 H17A 130.4 . . ?
C16 C17 S2A 111.1(13) . . ?
C16 C17 C15B 99.2(19) . . ?
C16 C17 H17 124.5 . . ?
C16 C17 H17A 130.4 . . ?
N2 C18 Au2 172.8(13) . . ?
C20 C19 N2 118.3(13) . . ?
C20 C19 C24 125.1(16) . . ?
C24 C19 N2 116.5(15) . . ?
C19 C20 C21 118.3(14) . . ?
C19 C20 C25 121.7(15) . . ?
C21 C20 C25 119.9(17) . . ?
C20 C21 H21 120.7 . . ?
C22 C21 C20 118.6(18) . . ?
C22 C21 H21 120.7 . . ?
C21 C22 H22 119.1 . . ?
C23 C22 C21 121.7(17) . . ?
C23 C22 H22 119.1 . . ?
C22 C23 H23 118.8 . . ?
C22 C23 C24 122.4(15) . . ?
C24 C23 H23 118.8 . . ?
C19 C24 C23 113.8(17) . . ?
C19 C24 C26 121.0(16) . . ?
C23 C24 C26 125.2(15) . . ?
C20 C25 H25A 109.5 . . ?
C20 C25 H25B 109.5 . . ?
C20 C25 H25C 109.5 . . ?
H25A C25 H25B 109.5 . . ?
H25A C25 H25C 109.5 . . ?
H25B C25 H25C 109.5 . . ?
C24 C26 H26A 109.5 . . ?
C24 C26 H26B 109.5 . . ?
C24 C26 H26C 109.5 . . ?
H26A C26 H26B 109.5 . . ?
H26A C26 H26C 109.5 . . ?
H26B C26 H26C 109.5 . . ?
S3A C27 Au3 124.6(7) . . ?
S3B C27 Au3 122.1(8) . . ?
C28A C27 Au3 128.4(10) . . ?
C28A C27 S3A 107.0(10) . . ?
C28B C27 Au3 134.7(13) . . ?
C28B C27 S3B 103.1(15) . . ?
C27 C28A H28A 124.2 . . ?
C27 C28A C29 111.5(13) . . ?
C29 C28A H28A 124.2 . . ?
C27 C28B H28B 119.9 . . ?
C27 C28B C30 120(2) . . ?
C30 C28B H28B 119.9 . . ?
S3B C29 H29A 121.2 . . ?
C28A C29 H29 124.9 . . ?
C30 C29 S3B 117.5(10) . . ?
C30 C29 C28A 110.3(11) . . ?
C30 C29 H29A 121.2 . . ?
C30 C29 H29 124.9 . . ?
S3A C30 H30 123.4 . . ?
C28B C30 H30A 129.4 . . ?
C29 C30 S3A 113.1(9) . . ?
C29 C30 C28B 101.2(15) . . ?
C29 C30 H30 123.4 . . ?
C29 C30 H30A 129.4 . . ?
N3 C31 Au3 173.3(15) . . ?
C33 C32 N3 118.1(13) . . ?
C33 C32 C37 124.0(15) . . ?
C37 C32 N3 117.9(12) . . ?
C32 C33 C34 115.5(14) . . ?
C32 C33 C38 122.7(15) . . ?
C34 C33 C38 121.8(14) . . ?
C33 C34 H34 119.2 . . ?
C35 C34 C33 121.5(15) . . ?
C35 C34 H34 119.2 . . ?
C34 C35 H35 119.7 . . ?
C34 C35 C36 120.6(15) . . ?
C36 C35 H35 119.7 . . ?
C35 C36 H36 119.9 . . ?
C37 C36 C35 120.2(15) . . ?
C37 C36 H36 119.9 . . ?
C32 C37 C39 119.5(12) . . ?
C36 C37 C32 118.0(14) . . ?
C36 C37 C39 122.5(13) . . ?
C33 C38 H38A 109.5 . . ?
C33 C38 H38B 109.5 . . ?
C33 C38 H38C 109.5 . . ?
H38A C38 H38B 109.5 . . ?
H38A C38 H38C 109.5 . . ?
H38B C38 H38C 109.5 . . ?
C37 C39 H39A 109.5 . . ?
C37 C39 H39B 109.5 . . ?
C37 C39 H39C 109.5 . . ?
H39A C39 H39B 109.5 . . ?
H39A C39 H39C 109.5 . . ?
H39B C39 H39C 109.5 . . ?
S4 C40 Au4 122.4(6) . . ?
C41 C40 Au4 128.0(9) . . ?
C41 C40 S4 109.6(8) . . ?
C40 C41 H41 124.3 . . ?
C40 C41 C42 111.4(12) . . ?
C42 C41 H41 124.3 . . ?
C41 C42 H42 123.1 . . ?
C43 C42 C41 113.9(13) . . ?
C43 C42 H42 123.1 . . ?
S4 C43 H43 124.6 . . ?
C42 C43 S4 110.8(11) . . ?
C42 C43 H43 124.6 . . ?
N4 C44 Au4 173.4(12) . . ?
N4 C45 C46 116.6(11) . . ?
C50 C45 N4 119.0(10) . . ?
C50 C45 C46 124.5(11) . . ?
C45 C46 C51 121.8(11) . . ?
C47 C46 C45 113.9(12) . . ?
C47 C46 C51 124.3(13) . . ?
C46 C47 H47 118.0 . . ?
C48 C47 C46 124.0(14) . . ?
C48 C47 H47 118.0 . . ?
C47 C48 H48 120.0 . . ?
C47 C48 C49 120.0(13) . . ?
C49 C48 H48 120.0 . . ?
C48 C49 H49 119.1 . . ?
C48 C49 C50 121.8(13) . . ?
C50 C49 H49 119.1 . . ?
C45 C50 C52 122.0(11) . . ?
C49 C50 C45 115.8(12) . . ?
C49 C50 C52 122.2(12) . . ?
C46 C51 H51A 109.5 . . ?
C46 C51 H51B 109.5 . . ?
C46 C51 H51C 109.5 . . ?
H51A C51 H51B 109.5 . . ?
H51A C51 H51C 109.5 . . ?
H51B C51 H51C 109.5 . . ?
C50 C52 H52A 109.5 . . ?
C50 C52 H52B 109.5 . . ?
C50 C52 H52C 109.5 . . ?
H52A C52 H52B 109.5 . . ?
H52A C52 H52C 109.5 . . ?
H52B C52 H52C 109.5 . . ?
S5 C53 Au5 120.8(6) . . ?
C54 C53 Au5 130.8(8) . . ?
C54 C53 S5 108.3(8) . . ?
C53 C54 H54 122.5 . . ?
C53 C54 C55 115.0(11) . . ?
C55 C54 H54 122.5 . . ?
C54 C55 H55 123.4 . . ?
C56 C55 C54 113.2(11) . . ?
C56 C55 H55 123.4 . . ?
S5 C56 H56 125.0 . . ?
C55 C56 S5 110.0(9) . . ?
C55 C56 H56 125.0 . . ?
N5 C57 Au5 161.3(13) . . ?
C60 C61 H61 120.0 . . ?
C60 C61 C62 120.0 . . ?
C62 C61 H61 120.0 . . ?
C61 C60 H60 120.0 . . ?
C59 C60 C61 120.0 . . ?
C59 C60 H60 120.0 . . ?
C60 C59 C58 120.0 . . ?
C60 C59 C64 122.3(8) . . ?
C58 C59 C64 117.6(8) . . ?
C59 C58 N5 120.8(8) . . ?
C63 C58 N5 119.2(8) . . ?
C63 C58 C59 120.0 . . ?
C58 C63 C65 118.5(8) . . ?
C62 C63 C58 120.0 . . ?
C62 C63 C65 121.5(9) . . ?
C61 C62 H62 120.0 . . ?
C63 C62 C61 120.0 . . ?
C63 C62 H62 120.0 . . ?
C59 C64 H64A 109.5 . . ?
C59 C64 H64B 109.5 . . ?
C59 C64 H64C 109.5 . . ?
H64A C64 H64B 109.5 . . ?
H64A C64 H64C 109.5 . . ?
H64B C64 H64C 109.5 . . ?
C63 C65 H65A 109.5 . . ?
C63 C65 H65B 109.5 . . ?
C63 C65 H65C 109.5 . . ?
H65A C65 H65B 109.5 . . ?
H65A C65 H65C 109.5 . . ?
H65B C65 H65C 109.5 . . ?
S6A C66 Au6 121.8(7) . . ?
S6B C66 Au6 124.4(6) . . ?
C67A C66 Au6 130.3(12) . . ?
C67A C66 S6A 107.7(11) . . ?
C67B C66 Au6 135.7(14) . . ?
C67B C66 S6B 99.5(14) . . ?
C66 C67A H67A 126.2 . . ?
C68 C67A C66 108(3) . . ?
C68 C67A H67A 126.2 . . ?
C66 C67B H67B 117.6 . . ?
C69 C67B C66 125(2) . . ?
C69 C67B H67B 117.6 . . ?
S6B C68 H68A 122.6 . . ?
C67A C68 H68 124.4 . . ?
C69 C68 S6B 114.8(10) . . ?
C69 C68 C67A 111(2) . . ?
C69 C68 H68A 122.6 . . ?
C69 C68 H68 124.4 . . ?
S6A C69 H69 122.3 . . ?
C67B C69 C68 102.8(14) . . ?
C67B C69 H69A 128.6 . . ?
C68 C69 S6A 115.4(10) . . ?
C68 C69 H69 122.3 . . ?
C68 C69 H69A 128.6 . . ?
N6 C70 Au6 171.8(12) . . ?
C72 C71 N6 117.2(12) . . ?
C72 C71 C76 125.0(13) . . ?
C76 C71 N6 117.8(13) . . ?
C71 C72 C73 117.3(13) . . ?
C71 C72 C77 122.0(12) . . ?
C73 C72 C77 120.7(12) . . ?
C72 C73 H73 120.4 . . ?
C74 C73 C72 119.2(14) . . ?
C74 C73 H73 120.4 . . ?
C73 C74 H74 119.2 . . ?
C73 C74 C75 121.6(15) . . ?
C75 C74 H74 119.2 . . ?
C74 C75 H75 120.1 . . ?
C76 C75 C74 119.9(16) . . ?
C76 C75 H75 120.1 . . ?
C71 C76 C78 122.1(13) . . ?
C75 C76 C71 117.1(15) . . ?
C75 C76 C78 120.8(15) . . ?
C72 C77 H77A 109.5 . . ?
C72 C77 H77B 109.5 . . ?
C72 C77 H77C 109.5 . . ?
H77A C77 H77B 109.5 . . ?
H77A C77 H77C 109.5 . . ?
H77B C77 H77C 109.5 . . ?
C76 C78 H78A 109.5 . . ?
C76 C78 H78B 109.5 . . ?
C76 C78 H78C 109.5 . . ?
H78A C78 H78B 109.5 . . ?
H78A C78 H78C 109.5 . . ?
H78B C78 H78C 109.5 . . ?
S7A C79 Au7 122.4(5) . . ?
S7B C79 Au7 122.6(5) . . ?
C80A C79 Au7 133.7(15) . . ?
C80A C79 S7A 103.8(15) . . ?
C80B C79 Au7 131.4(16) . . ?
C80B C79 S7B 105.9(17) . . ?
C79 C80A H80A 120.6 . . ?
C81 C80A C79 119(2) . . ?
C81 C80A H80A 120.6 . . ?
C79 C80B H80B 122.5 . . ?
C82 C80B C79 115(2) . . ?
C82 C80B H80B 122.5 . . ?
S7B C81 H81A 122.1 . . ?
C80A C81 H81 128.0 . . ?
C82 C81 S7B 115.8(10) . . ?
C82 C81 C80A 104.0(14) . . ?
C82 C81 H81A 122.1 . . ?
C82 C81 H81 128.0 . . ?
S7A C82 H82 121.5 . . ?
C80B C82 H82A 126.6 . . ?
C81 C82 S7A 117.1(10) . . ?
C81 C82 C80B 106.8(14) . . ?
C81 C82 H82 121.5 . . ?
C81 C82 H82A 126.6 . . ?
N7 C83 Au7 179.4(10) . . ?
N7 C84 C85 116.0(10) . . ?
N7 C84 C89 118.7(10) . . ?
C85 C84 C89 125.3(10) . . ?
C84 C85 C86 114.8(11) . . ?
C84 C85 C90 121.7(10) . . ?
C86 C85 C90 123.5(11) . . ?
C85 C86 H86 119.2 . . ?
C87 C86 C85 121.5(11) . . ?
C87 C86 H86 119.2 . . ?
C86 C87 H87 119.3 . . ?
C88 C87 C86 121.5(11) . . ?
C88 C87 H87 119.3 . . ?
C87 C88 H88 119.4 . . ?
C87 C88 C89 121.2(11) . . ?
C89 C88 H88 119.4 . . ?
C84 C89 C91 120.6(10) . . ?
C88 C89 C84 115.5(10) . . ?
C88 C89 C91 123.9(11) . . ?
C85 C90 H90A 109.5 . . ?
C85 C90 H90B 109.5 . . ?
C85 C90 H90C 109.5 . . ?
H90A C90 H90B 109.5 . . ?
H90A C90 H90C 109.5 . . ?
H90B C90 H90C 109.5 . . ?
C89 C91 H91A 109.5 . . ?
C89 C91 H91B 109.5 . . ?
C89 C91 H91C 109.5 . . ?
H91A C91 H91B 109.5 . . ?
H91A C91 H91C 109.5 . . ?
H91B C91 H91C 109.5 . . ?
S8 C92 Au8 121.9(6) . . ?
C93 C92 Au8 128.7(8) . . ?
C93 C92 S8 109.4(8) . . ?
C92 C93 H93 124.8 . . ?
C92 C93 C94 110.4(10) . . ?
C94 C93 H93 124.8 . . ?
C93 C94 H94 123.5 . . ?
C95 C94 C93 112.9(10) . . ?
C95 C94 H94 123.5 . . ?
S8 C95 H95 123.4 . . ?
C94 C95 S8 113.3(9) . . ?
C94 C95 H95 123.4 . . ?
N8 C96 Au8 170.8(12) . . ?
N8 C97 C98 117.1(13) . . ?
C102 C97 N8 120.1(13) . . ?
C102 C97 C98 122.8(13) . . ?
C97 C98 C103 121.4(13) . . ?
C99 C98 C97 117.9(14) . . ?
C99 C98 C103 120.6(14) . . ?
C98 C99 H99 119.9 . . ?
C98 C99 C100 120.1(14) . . ?
C100 C99 H99 119.9 . . ?
C99 C100 H100 119.4 . . ?
C101 C100 C99 121.3(13) . . ?
C101 C100 H100 119.4 . . ?
C100 C101 H101 119.6 . . ?
C100 C101 C102 120.7(13) . . ?
C102 C101 H101 119.6 . . ?
C97 C102 C101 117.1(13) . . ?
C97 C102 C104 119.5(12) . . ?
C101 C102 C104 123.4(13) . . ?
C98 C103 H10A 109.5 . . ?
C98 C103 H10B 109.5 . . ?
C98 C103 H10C 109.5 . . ?
H10A C103 H10B 109.5 . . ?
H10A C103 H10C 109.5 . . ?
H10B C103 H10C 109.5 . . ?
C102 C104 H10D 109.5 . . ?
C102 C104 H10E 109.5 . . ?
C102 C104 H10F 109.5 . . ?
H10D C104 H10E 109.5 . . ?
H10D C104 H10F 109.5 . . ?
H10E C104 H10F 109.5 . . ?
C15 C105 H105 126.4 . . ?
C106 C105 C15 107.2(12) . . ?
C106 C105 H105 126.4 . . ?
C105 C106 H106 122.5 . . ?
C107 C106 C105 114.9(13) . . ?
C107 C106 H106 122.5 . . ?
S9 C107 H107 124.4 . . ?
C106 C107 S9 111.1(11) . . ?
C106 C107 H107 124.4 . . ?
N9 C108 Au9 178.3(13) . . ?
N9 C109 C110 115.0(14) . . ?
C114 C109 N9 120.2(14) . . ?
C114 C109 C110 124.8(12) . . ?
C109 C110 C115 122.5(12) . . ?
C111 C110 C109 113.7(14) . . ?
C111 C110 C115 123.8(14) . . ?
C110 C111 H111 119.4 . . ?
C110 C111 C112 121.2(14) . . ?
C112 C111 H111 119.4 . . ?
C111 C112 H112 119.0 . . ?
C113 C112 C111 122.0(12) . . ?
C113 C112 H112 119.0 . . ?
C112 C113 H113 120.1 . . ?
C114 C113 C112 119.9(14) . . ?
C114 C113 H113 120.1 . . ?
C109 C114 C116 120.6(13) . . ?
C113 C114 C109 118.4(14) . . ?
C113 C114 C116 121.0(14) . . ?
C110 C115 H11A 109.5 . . ?
C110 C115 H11B 109.5 . . ?
C110 C115 H11C 109.5 . . ?
H11A C115 H11B 109.5 . . ?
H11A C115 H11C 109.5 . . ?
H11B C115 H11C 109.5 . . ?
C114 C116 H11D 109.5 . . ?
C114 C116 H11E 109.5 . . ?
C114 C116 H11F 109.5 . . ?
H11D C116 H11E 109.5 . . ?
H11D C116 H11F 109.5 . . ?
H11E C116 H11F 109.5 . . ?

loop_
_geom_bond_atom_site_label_1
_geom_bond_atom_site_label_2
_geom_bond_distance
_geom_bond_site_symmetry_2
_geom_bond_publ_flag
Au1 Au2 3.1805(7) . ?
Au1 C1 2.030(15) . ?
Au1 C5 1.956(16) . ?
Au2 Au3 3.1018(6) . ?
Au2 C14 1.977(14) . ?
Au2 C18 1.962(17) . ?
Au3 Au4 3.0896(6) . ?
Au3 C27 1.986(13) . ?
Au3 C31 1.994(16) . ?
Au4 Au5 3.2471(6) . ?
Au4 C40 2.019(11) . ?
Au4 C44 1.991(13) . ?
Au5 Au6 3.3516(6) . ?
Au5 C53 2.019(11) . ?
Au5 C57 1.910(12) . ?
Au6 Au7 3.0964(6) . ?
Au6 C66 1.988(11) . ?
Au6 C70 1.962(13) . ?
Au7 Au8 3.1768(6) . ?
Au7 C79 1.991(10) . ?
Au7 C83 1.963(12) . ?
Au8 Au9 3.1432(7) . ?
Au8 C92 1.995(11) . ?
Au8 C96 1.975(14) . ?
Au9 C15 2.022(13) . ?
Au9 C108 1.992(13) . ?
S1 C1 1.697(17) . ?
S1 C4 1.747(16) . ?
S2A C14 1.683(15) . ?
S2A C17 1.654(14) . ?
S2B C14 1.618(17) . ?
S2B C16 1.606(17) . ?
S3A C27 1.692(13) . ?
S3A C30 1.645(11) . ?
S3B C27 1.640(16) . ?
S3B C29 1.621(15) . ?
S4 C40 1.705(12) . ?
S4 C43 1.711(13) . ?
S5 C53 1.721(11) . ?
S5 C56 1.705(12) . ?
S6A C66 1.663(12) . ?
S6A C69 1.639(12) . ?
S6B C66 1.663(15) . ?
S6B C68 1.643(13) . ?
S7A C79 1.692(10) . ?
S7A C82 1.639(13) . ?
S7B C79 1.691(10) . ?
S7B C81 1.642(12) . ?
S8 C92 1.728(11) . ?
S8 C95 1.685(12) . ?
S9 C15 1.693(12) . ?
S9 C107 1.674(13) . ?
N1 C5 1.138(19) . ?
N1 C6 1.419(19) . ?
N2 C18 1.139(19) . ?
N2 C19 1.44(2) . ?
N3 C31 1.135(18) . ?
N3 C32 1.414(18) . ?
N4 C44 1.136(15) . ?
N4 C45 1.406(14) . ?
N5 C57 1.226(16) . ?
N5 C58 1.389(13) . ?
N6 C70 1.143(17) . ?
N6 C71 1.429(17) . ?
N7 C83 1.166(14) . ?
N7 C84 1.401(13) . ?
N8 C96 1.136(16) . ?
N8 C97 1.396(16) . ?
N9 C108 1.127(16) . ?
N9 C109 1.416(16) . ?
C1 C2 1.29(2) . ?
C2 H2 0.9500 . ?
C2 C3 1.41(2) . ?
C3 H3 0.9500 . ?
C3 C4 1.32(2) . ?
C4 H4 0.9500 . ?
C6 C7 1.38(2) . ?
C6 C11 1.40(2) . ?
C7 C8 1.40(2) . ?
C7 C12 1.49(2) . ?
C8 H8 0.9500 . ?
C8 C9 1.40(2) . ?
C9 H9 0.9500 . ?
C9 C10 1.33(2) . ?
C10 H10 0.9500 . ?
C10 C11 1.39(2) . ?
C11 C13 1.52(2) . ?
C12 H12A 0.9800 . ?
C12 H12B 0.9800 . ?
C12 H12C 0.9800 . ?
C13 H13A 0.9800 . ?
C13 H13B 0.9800 . ?
C13 H13C 0.9800 . ?
C14 C15A 1.493(18) . ?
C14 C15B 1.45(2) . ?
C15 C105 1.487(15) . ?
C15A H15A 0.9500 . ?
C15A C16 1.418(18) . ?
C15B H15B 0.9500 . ?
C15B C17 1.47(2) . ?
C16 H16 0.9500 . ?
C16 H16A 0.9500 . ?
C16 C17 1.387(15) . ?
C17 H17 0.9500 . ?
C17 H17A 0.9500 . ?
C19 C20 1.36(2) . ?
C19 C24 1.42(2) . ?
C20 C21 1.42(2) . ?
C20 C25 1.48(2) . ?
C21 H21 0.9500 . ?
C21 C22 1.39(2) . ?
C22 H22 0.9500 . ?
C22 C23 1.35(2) . ?
C23 H23 0.9500 . ?
C23 C24 1.43(2) . ?
C24 C26 1.48(3) . ?
C25 H25A 0.9800 . ?
C25 H25B 0.9800 . ?
C25 H25C 0.9800 . ?
C26 H26A 0.9800 . ?
C26 H26B 0.9800 . ?
C26 H26C 0.9800 . ?
C27 C28A 1.480(17) . ?
C27 C28B 1.45(2) . ?
C28A H28A 0.9500 . ?
C28A C29 1.494(16) . ?
C28B H28B 0.9500 . ?
C28B C30 1.46(2) . ?
C29 H29A 0.9500 . ?
C29 H29 0.9500 . ?
C29 C30 1.385(13) . ?
C30 H30 0.9500 . ?
C30 H30A 0.9500 . ?
C32 C33 1.37(2) . ?
C32 C37 1.400(19) . ?
C33 C34 1.40(2) . ?
C33 C38 1.48(2) . ?
C34 H34 0.9500 . ?
C34 C35 1.36(2) . ?
C35 H35 0.9500 . ?
C35 C36 1.39(2) . ?
C36 H36 0.9500 . ?
C36 C37 1.35(2) . ?
C37 C39 1.556(19) . ?
C38 H38A 0.9800 . ?
C38 H38B 0.9800 . ?
C38 H38C 0.9800 . ?
C39 H39A 0.9800 . ?
C39 H39B 0.9800 . ?
C39 H39C 0.9800 . ?
C40 C41 1.411(15) . ?
C41 H41 0.9500 . ?
C41 C42 1.446(19) . ?
C42 H42 0.9500 . ?
C42 C43 1.34(2) . ?
C43 H43 0.9500 . ?
C45 C46 1.406(17) . ?
C45 C50 1.400(17) . ?
C46 C47 1.397(18) . ?
C46 C51 1.465(18) . ?
C47 H47 0.9500 . ?
C47 C48 1.33(2) . ?
C48 H48 0.9500 . ?
C48 C49 1.37(2) . ?
C49 H49 0.9500 . ?
C49 C50 1.385(18) . ?
C50 C52 1.502(19) . ?
C51 H51A 0.9800 . ?
C51 H51B 0.9800 . ?
C51 H51C 0.9800 . ?
C52 H52A 0.9800 . ?
C52 H52B 0.9800 . ?
C52 H52C 0.9800 . ?
C53 C54 1.353(16) . ?
C54 H54 0.9500 . ?
C54 C55 1.392(16) . ?
C55 H55 0.9500 . ?
C55 C56 1.350(17) . ?
C56 H56 0.9500 . ?
C61 H61 0.9500 . ?
C61 C60 1.3900 . ?
C61 C62 1.3900 . ?
C60 H60 0.9500 . ?
C60 C59 1.3900 . ?
C59 C58 1.3900 . ?
C59 C64 1.495(15) . ?
C58 C63 1.3900 . ?
C63 C62 1.3900 . ?
C63 C65 1.483(17) . ?
C62 H62 0.9500 . ?
C64 H64A 0.9800 . ?
C64 H64B 0.9800 . ?
C64 H64C 0.9800 . ?
C65 H65A 0.9800 . ?
C65 H65B 0.9800 . ?
C65 H65C 0.9800 . ?
C66 C67A 1.61(6) . ?
C66 C67B 1.459(18) . ?
C67A H67A 0.9500 . ?
C67A C68 1.483(19) . ?
C67B H67B 0.9500 . ?
C67B C69 1.35(3) . ?
C68 H68A 0.9500 . ?
C68 H68 0.9500 . ?
C68 C69 1.391(14) . ?
C69 H69 0.9500 . ?
C69 H69A 0.9500 . ?
C71 C72 1.383(19) . ?
C71 C76 1.38(2) . ?
C72 C73 1.393(17) . ?
C72 C77 1.508(19) . ?
C73 H73 0.9500 . ?
C73 C74 1.39(2) . ?
C74 H74 0.9500 . ?
C74 C75 1.40(2) . ?
C75 H75 0.9500 . ?
C75 C76 1.37(2) . ?
C76 C78 1.51(2) . ?
C77 H77A 0.9800 . ?
C77 H77B 0.9800 . ?
C77 H77C 0.9800 . ?
C78 H78A 0.9800 . ?
C78 H78B 0.9800 . ?
C78 H78C 0.9800 . ?
C79 C80A 1.460(19) . ?
C79 C80B 1.473(19) . ?
C80A H80A 0.9500 . ?
C80A C81 1.43(4) . ?
C80B H80B 0.9500 . ?
C80B C82 1.46(4) . ?
C81 H81A 0.9500 . ?
C81 H81 0.9500 . ?
C81 C82 1.391(14) . ?
C82 H82 0.9500 . ?
C82 H82A 0.9500 . ?
C84 C85 1.406(15) . ?
C84 C89 1.406(15) . ?
C85 C86 1.408(15) . ?
C85 C90 1.465(17) . ?
C86 H86 0.9500 . ?
C86 C87 1.376(17) . ?
C87 H87 0.9500 . ?
C87 C88 1.366(16) . ?
C88 H88 0.9500 . ?
C88 C89 1.404(15) . ?
C89 C91 1.478(17) . ?
C90 H90A 0.9800 . ?
C90 H90B 0.9800 . ?
C90 H90C 0.9800 . ?
C91 H91A 0.9800 . ?
C91 H91B 0.9800 . ?
C91 H91C 0.9800 . ?
C92 C93 1.429(15) . ?
C93 H93 0.9500 . ?
C93 C94 1.474(16) . ?
C94 H94 0.9500 . ?
C94 C95 1.336(17) . ?
C95 H95 0.9500 . ?
C97 C98 1.41(2) . ?
C97 C102 1.373(19) . ?
C98 C99 1.379(18) . ?
C98 C103 1.54(2) . ?
C99 H99 0.9500 . ?
C99 C100 1.38(2) . ?
C100 H100 0.9500 . ?
C100 C101 1.36(2) . ?
C101 H101 0.9500 . ?
C101 C102 1.411(18) . ?
C102 C104 1.498(19) . ?
C103 H10A 0.9800 . ?
C103 H10B 0.9800 . ?
C103 H10C 0.9800 . ?
C104 H10D 0.9800 . ?
C104 H10E 0.9800 . ?
C104 H10F 0.9800 . ?
C105 H105 0.9500 . ?
C105 C106 1.459(14) . ?
C106 H106 0.9500 . ?
C106 C107 1.396(15) . ?
C107 H107 0.9500 . ?
C109 C110 1.42(2) . ?
C109 C114 1.38(2) . ?
C110 C111 1.391(18) . ?
C110 C115 1.45(2) . ?
C111 H111 0.9500 . ?
C111 C112 1.39(2) . ?
C112 H112 0.9500 . ?
C112 C113 1.366(19) . ?
C113 H113 0.9500 . ?
C113 C114 1.350(18) . ?
C114 C116 1.55(2) . ?
C115 H11A 0.9800 . ?
C115 H11B 0.9800 . ?
C115 H11C 0.9800 . ?
C116 H11D 0.9800 . ?
C116 H11E 0.9800 . ?
C116 H11F 0.9800 . ?

loop_
_geom_torsion_atom_site_label_1
_geom_torsion_atom_site_label_2
_geom_torsion_atom_site_label_3
_geom_torsion_atom_site_label_4
_geom_torsion
_geom_torsion_site_symmetry_1
_geom_torsion_site_symmetry_2
_geom_torsion_site_symmetry_3
_geom_torsion_site_symmetry_4
_geom_torsion_publ_flag
Au1 C1 C2 C3 -179.8(13) . . . . ?
Au2 C14 C15A C16 175.4(14) . . . . ?
Au2 C14 C15B C17 -175.2(16) . . . . ?
Au3 C27 C28A C29 -177.6(12) . . . . ?
Au3 C27 C28B C30 179.5(15) . . . . ?
Au4 C40 C41 C42 -179.3(10) . . . . ?
Au5 C53 C54 C55 178.0(10) . . . . ?
Au6 C66 C67A C68 -173.7(10) . . . . ?
Au6 C66 C67B C69 172.9(13) . . . . ?
Au7 C79 C80A C81 174.1(16) . . . . ?
Au7 C79 C80B C82 -177.4(17) . . . . ?
Au8 C92 C93 C94 -177.3(8) . . . . ?
Au9 C15 C105 C106 -175.8(14) . . . . ?
S1 C1 C2 C3 1(2) . . . . ?
S2A C14 C15A C16 -0.2(15) . . . . ?
S2B C14 C15B C17 -0.5(18) . . . . ?
S2B C16 C17 C15B -1(2) . . . . ?
S3A C27 C28A C29 3(2) . . . . ?
S3B C27 C28B C30 1.6(17) . . . . ?
S3B C29 C30 C28B 4(2) . . . . ?
S4 C40 C41 C42 2.6(13) . . . . ?
S5 C53 C54 C55 -0.6(14) . . . . ?
S6A C66 C67A C68 0.4(13) . . . . ?
S6B C66 C67B C69 0.6(17) . . . . ?
S6B C68 C69 C67B 1.8(17) . . . . ?
S7A C79 C80A C81 -6(4) . . . . ?
S7B C79 C80B C82 -2(4) . . . . ?
S7B C81 C82 C80B 0(3) . . . . ?
S8 C92 C93 C94 1.8(11) . . . . ?
S9 C15 C105 C106 2.8(16) . . . . ?
N1 C6 C7 C8 177.5(16) . . . . ?
N1 C6 C7 C12 -1(3) . . . . ?
N1 C6 C11 C10 -177.3(18) . . . . ?
N1 C6 C11 C13 2(3) . . . . ?
N2 C19 C20 C21 178.6(13) . . . . ?
N2 C19 C20 C25 -1(2) . . . . ?
N2 C19 C24 C23 -178.6(12) . . . . ?
N2 C19 C24 C26 2(2) . . . . ?
N3 C32 C33 C34 -178.0(18) . . . . ?
N3 C32 C33 C38 2(3) . . . . ?
N3 C32 C37 C36 176.6(15) . . . . ?
N3 C32 C37 C39 -2(2) . . . . ?
N4 C45 C46 C47 179.8(12) . . . . ?
N4 C45 C46 C51 -0.6(19) . . . . ?
N4 C45 C50 C49 -179.0(12) . . . . ?
N4 C45 C50 C52 -1(2) . . . . ?
N5 C58 C63 C62 179.8(11) . . . . ?
N5 C58 C63 C65 -0.9(13) . . . . ?
N6 C71 C72 C73 179.6(13) . . . . ?
N6 C71 C72 C77 2(2) . . . . ?
N6 C71 C76 C75 180.0(13) . . . . ?
N6 C71 C76 C78 -1(2) . . . . ?
N7 C84 C85 C86 177.3(9) . . . . ?
N7 C84 C85 C90 -0.3(15) . . . . ?
N7 C84 C89 C88 -179.8(9) . . . . ?
N7 C84 C89 C91 0.7(16) . . . . ?
N8 C97 C98 C99 -176.5(13) . . . . ?
N8 C97 C98 C103 1(2) . . . . ?
N8 C97 C102 C101 178.3(12) . . . . ?
N8 C97 C102 C104 -3.8(19) . . . . ?
N9 C109 C110 C111 -178.6(11) . . . . ?
N9 C109 C110 C115 1.2(18) . . . . ?
N9 C109 C114 C113 176.8(11) . . . . ?
N9 C109 C114 C116 -1.9(19) . . . . ?
C1 S1 C4 C3 -1.3(14) . . . . ?
C1 C2 C3 C4 -2(2) . . . . ?
C2 C3 C4 S1 1.8(18) . . . . ?
C4 S1 C1 Au1 -179.3(10) . . . . ?
C4 S1 C1 C2 0.3(14) . . . . ?
C6 C7 C8 C9 3(3) . . . . ?
C7 C6 C11 C10 3(3) . . . . ?
C7 C6 C11 C13 -178.1(19) . . . . ?
C7 C8 C9 C10 -5(3) . . . . ?
C8 C9 C10 C11 5(4) . . . . ?
C9 C10 C11 C6 -4(3) . . . . ?
C9 C10 C11 C13 177(2) . . . . ?
C11 C6 C7 C8 -2(3) . . . . ?
C11 C6 C7 C12 179.1(19) . . . . ?
C12 C7 C8 C9 -178.3(19) . . . . ?
C14 S2A C17 C16 -3.4(13) . . . . ?
C14 S2B C16 C17 1.1(18) . . . . ?
C14 C15A C16 C17 -2(2) . . . . ?
C14 C15B C17 C16 1(2) . . . . ?
C15 S9 C107 C106 2.6(15) . . . . ?
C15 C105 C106 C107 -0.9(16) . . . . ?
C15A C16 C17 S2A 3.5(17) . . . . ?
C16 S2B C14 Au2 175.0(10) . . . . ?
C16 S2B C14 C15B -0.3(11) . . . . ?
C17 S2A C14 Au2 -174.3(9) . . . . ?
C17 S2A C14 C15A 2.0(9) . . . . ?
C18 N2 C19 C20 -8(8) . . . . ?
C18 N2 C19 C24 169(7) . . . . ?
C19 C20 C21 C22 -2(2) . . . . ?
C20 C19 C24 C23 -2(2) . . . . ?
C20 C19 C24 C26 178.6(16) . . . . ?
C20 C21 C22 C23 1(2) . . . . ?
C21 C22 C23 C24 -2(2) . . . . ?
C22 C23 C24 C19 2(2) . . . . ?
C22 C23 C24 C26 -178.9(17) . . . . ?
C24 C19 C20 C21 2(2) . . . . ?
C24 C19 C20 C25 -177.8(14) . . . . ?
C25 C20 C21 C22 178.3(14) . . . . ?
C27 S3A C30 C29 1.4(11) . . . . ?
C27 S3B C29 C30 -3.2(17) . . . . ?
C27 C28A C29 C30 -2(3) . . . . ?
C27 C28B C30 C29 -3(2) . . . . ?
C28A C29 C30 S3A 0.3(18) . . . . ?
C29 S3B C27 Au3 -177.5(10) . . . . ?
C29 S3B C27 C28B 0.8(11) . . . . ?
C30 S3A C27 Au3 178.0(9) . . . . ?
C30 S3A C27 C28A -2.5(16) . . . . ?
C32 C33 C34 C35 2(3) . . . . ?
C33 C32 C37 C36 -4(3) . . . . ?
C33 C32 C37 C39 176.7(17) . . . . ?
C33 C34 C35 C36 -5(4) . . . . ?
C34 C35 C36 C37 4(3) . . . . ?
C35 C36 C37 C32 1(3) . . . . ?
C35 C36 C37 C39 179.8(17) . . . . ?
C37 C32 C33 C34 3(3) . . . . ?
C37 C32 C33 C38 -177.4(19) . . . . ?
C38 C33 C34 C35 -178(2) . . . . ?
C40 S4 C43 C42 0.8(12) . . . . ?
C40 C41 C42 C43 -2.1(18) . . . . ?
C41 C42 C43 S4 0.6(18) . . . . ?
C43 S4 C40 Au4 179.8(7) . . . . ?
C43 S4 C40 C41 -1.9(9) . . . . ?
C45 C46 C47 C48 0(2) . . . . ?
C46 C45 C50 C49 1(2) . . . . ?
C46 C45 C50 C52 178.6(14) . . . . ?
C46 C47 C48 C49 0(3) . . . . ?
C47 C48 C49 C50 1(3) . . . . ?
C48 C49 C50 C45 -1(2) . . . . ?
C48 C49 C50 C52 -179.1(16) . . . . ?
C50 C45 C46 C47 0(2) . . . . ?
C50 C45 C46 C51 179.5(13) . . . . ?
C51 C46 C47 C48 180.0(15) . . . . ?
C53 S5 C56 C55 0.3(11) . . . . ?
C53 C54 C55 C56 0.8(18) . . . . ?
C54 C55 C56 S5 -0.6(16) . . . . ?
C56 S5 C53 Au5 -178.6(8) . . . . ?
C56 S5 C53 C54 0.2(10) . . . . ?
C61 C60 C59 C58 0.0 . . . . ?
C61 C60 C59 C64 -176.4(12) . . . . ?
C60 C61 C62 C63 0.0 . . . . ?
C60 C59 C58 N5 -179.8(11) . . . . ?
C60 C59 C58 C63 0.0 . . . . ?
C59 C58 C63 C62 0.0 . . . . ?
C59 C58 C63 C65 179.3(11) . . . . ?
C58 C63 C62 C61 0.0 . . . . ?
C62 C61 C60 C59 0.0 . . . . ?
C64 C59 C58 N5 -3.2(12) . . . . ?
C64 C59 C58 C63 176.6(12) . . . . ?
C65 C63 C62 C61 -179.3(12) . . . . ?
C66 S6A C69 C68 4.6(12) . . . . ?
C66 S6B C68 C69 -1.5(13) . . . . ?
C66 C67A C68 C69 2.5(18) . . . . ?
C66 C67B C69 C68 -2(2) . . . . ?
C67A C68 C69 S6A -4.8(18) . . . . ?
C68 S6B C66 Au6 -172.9(7) . . . . ?
C68 S6B C66 C67B 0.6(9) . . . . ?
C69 S6A C66 Au6 172.1(7) . . . . ?
C69 S6A C66 C67A -2.7(9) . . . . ?
C71 C72 C73 C74 0(2) . . . . ?
C72 C71 C76 C75 -2(2) . . . . ?
C72 C71 C76 C78 177.0(14) . . . . ?
C72 C73 C74 C75 -1(2) . . . . ?
C73 C74 C75 C76 0(3) . . . . ?
C74 C75 C76 C71 1(2) . . . . ?
C74 C75 C76 C78 -177.8(14) . . . . ?
C76 C71 C72 C73 1(2) . . . . ?
C76 C71 C72 C77 -176.5(15) . . . . ?
C77 C72 C73 C74 177.8(15) . . . . ?
C79 S7A C82 C81 0.8(14) . . . . ?
C79 S7B C81 C82 -1.0(14) . . . . ?
C79 C80A C81 C82 7(4) . . . . ?
C79 C80B C82 C81 1(4) . . . . ?
C80A C81 C82 S7A -4(2) . . . . ?
C81 S7B C79 Au7 177.5(8) . . . . ?
C81 S7B C79 C80B 2(2) . . . . ?
C82 S7A C79 Au7 -177.4(8) . . . . ?
C82 S7A C79 C80A 3(2) . . . . ?
C84 C85 C86 C87 3.3(15) . . . . ?
C85 C84 C89 C88 1.5(16) . . . . ?
C85 C84 C89 C91 -178.0(11) . . . . ?
C85 C86 C87 C88 -0.4(17) . . . . ?
C86 C87 C88 C89 -2.3(17) . . . . ?
C87 C88 C89 C84 1.8(16) . . . . ?
C87 C88 C89 C91 -178.8(11) . . . . ?
C89 C84 C85 C86 -3.9(16) . . . . ?
C89 C84 C85 C90 178.4(11) . . . . ?
C90 C85 C86 C87 -179.1(11) . . . . ?
C92 S8 C95 C94 0.4(10) . . . . ?
C92 C93 C94 C95 -1.5(14) . . . . ?
C93 C94 C95 S8 0.6(14) . . . . ?
C95 S8 C92 Au8 177.9(7) . . . . ?
C95 S8 C92 C93 -1.3(9) . . . . ?
C97 C98 C99 C100 -3(2) . . . . ?
C98 C97 C102 C101 -2.2(19) . . . . ?
C98 C97 C102 C104 175.7(13) . . . . ?
C98 C99 C100 C101 1(2) . . . . ?
C99 C100 C101 C102 1(2) . . . . ?
C100 C101 C102 C97 0(2) . . . . ?
C100 C101 C102 C104 -178.0(14) . . . . ?
C102 C97 C98 C99 4(2) . . . . ?
C102 C97 C98 C103 -178.7(15) . . . . ?
C103 C98 C99 C100 179.4(16) . . . . ?
C105 C106 C107 S9 -1.3(17) . . . . ?
C107 S9 C15 Au9 175.5(11) . . . . ?
C107 S9 C15 C105 -3.2(15) . . . . ?
C109 C110 C111 C112 0.7(18) . . . . ?
C110 C109 C114 C113 -3.4(19) . . . . ?
C110 C109 C114 C116 177.9(12) . . . . ?
C110 C111 C112 C113 -1(2) . . . . ?
C111 C112 C113 C114 -0.7(19) . . . . ?
C112 C113 C114 C109 2.9(19) . . . . ?
C112 C113 C114 C116 -178.5(12) . . . . ?
C114 C109 C110 C111 1.6(18) . . . . ?
C114 C109 C110 C115 -178.6(12) . . . . ?
C115 C110 C111 C112 -179.1(12) . . . . ?
